data_7023834
loop_
_publ_author_name
'Constable, Edwin C.'
'Hostettler, Nik'
'Housecroft, Catherine E.'
'Murray, Niamh S.'
'Sch\"onle, Jonas'
'Soydaner, Umut'
'Walliser, Roch\'e M'
'Zampese, Jennifer A.'

_publ_section_title
;
 Monomer, dimer or cyclic helicate? Coordination diversity with hard-soft
 P,N-donor ligands.
;
_journal_issue 14
_journal_name_full 'Dalton transactions (Cambridge, England : 2003)'
_journal_page_first 4970
_journal_page_last 4977
_journal_paper_doi 10.1039/c3dt32560a
_journal_volume 42
_journal_year 2013
_chemical_formula_moiety 'C264 H203 Cu6 N12 P12, 6(F6 P), 0.75(C5 H12), 3(H2 O)'
_chemical_formula_sum 'C267.75 H218 Cu6 F36 N12 O3 P18'
_chemical_formula_weight 5274.18
_chemical_name_systematic
;
?
;
_space_group_IT_number 14
_symmetry_cell_setting monoclinic
_symmetry_space_group_name_Hall '-P 2ybc'
_symmetry_space_group_name_H-M 'P 1 21/c 1'
_atom_sites_solution_hydrogens geom
_atom_sites_solution_primary direct
_atom_sites_solution_secondary difmap
_audit_creation_method SHELXL-97
_cell_angle_alpha 90.00
_cell_angle_beta 125.986(4)
_cell_angle_gamma 90.00
_cell_formula_units_Z 4
_cell_length_a 25.0441(18)
_cell_length_b 40.832(3)
_cell_length_c 33.763(2)
_cell_measurement_reflns_used 2534
_cell_measurement_temperature 123(2)
_cell_measurement_theta_max 13.80
_cell_measurement_theta_min 3.71
_cell_volume 27937(4)
_computing_cell_refinement 'Bruker SAINT'
_computing_data_collection 'Bruker APEX2'
_computing_data_reduction 'Bruker SAINT'
_computing_molecular_graphics 'Bruker SHELXTL'
_computing_publication_material 'Bruker SHELXTL'
_computing_structure_refinement 'SHELXL-97 (Sheldrick, 1997)'
_computing_structure_solution 'SHELXS-97 (Sheldrick, 1990)'
_diffrn_ambient_temperature 123(2)
_diffrn_measured_fraction_theta_full 1.000
_diffrn_measured_fraction_theta_max 1.000
_diffrn_measurement_device_type 'Bruker APEX-II CCD'
_diffrn_measurement_method '\f and \w scans'
_diffrn_radiation_monochromator graphite
_diffrn_radiation_source 'fine-focus sealed tube'
_diffrn_radiation_type MoK\a
_diffrn_radiation_wavelength 0.71073
_diffrn_reflns_av_R_equivalents 0.8429
_diffrn_reflns_av_sigmaI/netI 0.6040
_diffrn_reflns_limit_h_max 31
_diffrn_reflns_limit_h_min -31
_diffrn_reflns_limit_k_max 51
_diffrn_reflns_limit_k_min -51
_diffrn_reflns_limit_l_max 42
_diffrn_reflns_limit_l_min -42
_diffrn_reflns_number 567632
_diffrn_reflns_theta_full 26.50
_diffrn_reflns_theta_max 26.50
_diffrn_reflns_theta_min 0.90
_diffrn_standards_number 0
_exptl_absorpt_coefficient_mu 0.617
_exptl_absorpt_correction_T_max 0.9939
_exptl_absorpt_correction_T_min 0.9131
_exptl_absorpt_correction_type multi-scan
_exptl_absorpt_process_details sadabs
_exptl_crystal_colour yellow
_exptl_crystal_density_diffrn 1.214
_exptl_crystal_density_method 'not measured'
_exptl_crystal_description Plate
_exptl_crystal_F_000 10466
_exptl_crystal_size_max 0.15
_exptl_crystal_size_mid 0.07
_exptl_crystal_size_min 0.01
_refine_diff_density_max 1.549
_refine_diff_density_min -1.510
_refine_diff_density_rms 0.321
_refine_ls_extinction_method none
_refine_ls_goodness_of_fit_ref 1.352
_refine_ls_hydrogen_treatment constr
_refine_ls_matrix_type full
_refine_ls_number_parameters 3166
_refine_ls_number_reflns 57894
_refine_ls_number_restraints 390
_refine_ls_restrained_S_all 1.353
_refine_ls_R_factor_all 0.4535
_refine_ls_R_factor_gt 0.1469
_refine_ls_shift/su_max 0.006
_refine_ls_shift/su_mean 0.000
_refine_ls_structure_factor_coef Fsqd
_refine_ls_weighting_details 'calc w=1/[\s^2^(Fo^2^)+(0.1000P)^2^+0.0000P] where P=(Fo^2^+2Fc^2^)/3'
_refine_ls_weighting_scheme calc
_refine_ls_wR_factor_gt 0.2839
_refine_ls_wR_factor_ref 0.4320
_reflns_number_gt 13373
_reflns_number_total 57894
_reflns_threshold_expression >2sigma(I)
_cod_data_source_file c3dt32560a.txt
_cod_data_source_block usp108
_cod_depositor_comments
;
The following automatic conversions were performed:

'_symmetry_cell_setting' value 'Monoclinic' changed to 'monoclinic'
according to /home/saulius/struct/CIF-dictionaries/cif_core.dic
dictionary named 'cif_core.dic' version 2.4.2 from 2011-04-26.

Automatic conversion script
Id: cif_fix_values 1891 2012-01-12 08:04:46Z andrius 
;
_cod_original_cell_volume 27937(3)
_cod_original_sg_symbol_Hall -P2ybc
_cod_original_sg_symbol_H-M P2(1)/c
_cod_database_code 7023834

loop_
_symmetry_equiv_pos_as_xyz
'x, y, z'
'-x, y+1/2, -z+1/2'
'-x, -y, -z'
'x, -y-1/2, z-1/2'

loop_
_atom_site_label
_atom_site_type_symbol
_atom_site_fract_x
_atom_site_fract_y
_atom_site_fract_z
_atom_site_U_iso_or_equiv
_atom_site_adp_type
_atom_site_occupancy
_atom_site_symmetry_multiplicity
_atom_site_calc_flag
_atom_site_refinement_flags
_atom_site_disorder_assembly
_atom_site_disorder_group
Cu1 Cu 0.47754(6) 0.24691(3) 0.19039(5) 0.0313(4) Uani 1 1 d . . .
Cu2 Cu 0.66453(6) 0.08651(3) 0.39002(5) 0.0313(4) Uani 1 1 d . . .
Cu3 Cu 0.98816(6) 0.14480(3) 0.42532(4) 0.0239(4) Uani 1 1 d . . .
Cu4 Cu 1.06758(6) 0.24346(4) 0.26235(5) 0.0336(4) Uani 1 1 d . . .
Cu5 Cu 0.88860(7) 0.06853(4) 0.09817(5) 0.0423(5) Uani 1 1 d . . .
Cu6 Cu 0.55545(6) 0.13638(3) 0.03711(5) 0.0299(4) Uani 1 1 d . . .
P10 P 0.45676(15) 0.27552(8) 0.12590(11) 0.0343(10) Uani 1 1 d . . .
N10 N 0.5780(4) 0.2412(2) 0.2111(3) 0.027(3) Uani 1 1 d . . .
P11 P 0.73503(15) 0.04474(8) 0.42081(12) 0.0412(10) Uani 1 1 d . . .
N11 N 0.6702(4) 0.0830(2) 0.3272(3) 0.037(3) Uani 1 1 d . . .
C101 C 0.5420(5) 0.2830(3) 0.1441(4) 0.039(4) Uani 1 1 d . . .
C102 C 0.5934(5) 0.2654(3) 0.1858(4) 0.028(3) Uani 1 1 d . . .
C103 C 0.6553(5) 0.2728(3) 0.2023(4) 0.031(4) Uani 1 1 d . . .
H10A H 0.6920 0.2626 0.2308 0.037 Uiso 1 1 calc R . .
C104 C 0.6643(5) 0.2965(3) 0.1758(4) 0.056(4) Uani 1 1 d . . .
H10B H 0.7082 0.3024 0.1880 0.067 Uiso 1 1 calc R . .
C105 C 0.6166(6) 0.3103(3) 0.1363(5) 0.060(5) Uani 1 1 d . . .
H10C H 0.6256 0.3241 0.1181 0.072 Uiso 1 1 calc R . .
C106 C 0.5563(5) 0.3055(3) 0.1212(4) 0.039(4) Uani 1 1 d . . .
H10D H 0.5216 0.3176 0.0940 0.047 Uiso 1 1 calc R . .
C107 C 0.6177(5) 0.2162(2) 0.2323(4) 0.025(3) Uani 1 1 d . . .
H10E H 0.6517 0.2137 0.2280 0.029 Uiso 1 1 calc R . .
C108 C 0.6139(5) 0.1928(3) 0.2609(3) 0.027(3) Uani 1 1 d . . .
C109 C 0.6435(5) 0.1627(3) 0.2685(4) 0.028(3) Uani 1 1 d . . .
H10F H 0.6692 0.1586 0.2568 0.033 Uiso 1 1 calc R . .
C110 C 0.6356(4) 0.1389(3) 0.2929(3) 0.022(3) Uani 1 1 d U . .
C111 C 0.5960(5) 0.1457(3) 0.3077(4) 0.046(4) Uani 1 1 d U . .
H11A H 0.5880 0.1286 0.3227 0.055 Uiso 1 1 calc R . .
C112 C 0.5663(5) 0.1765(3) 0.3022(4) 0.047(4) Uani 1 1 d . . .
H11B H 0.5406 0.1804 0.3140 0.056 Uiso 1 1 calc R . .
C113 C 0.5769(5) 0.2002(3) 0.2789(4) 0.034(3) Uani 1 1 d U . .
H11C H 0.5593 0.2216 0.2750 0.041 Uiso 1 1 calc R . .
C114 C 0.6651(5) 0.1066(3) 0.2986(4) 0.027(3) Uani 1 1 d . . .
H11D H 0.6818 0.1024 0.2801 0.033 Uiso 1 1 calc R . .
C115 C 0.6972(5) 0.0507(3) 0.3254(4) 0.045(4) Uani 1 1 d . . .
C116 C 0.7282(5) 0.0304(3) 0.3656(4) 0.042(3) Uani 1 1 d . . .
C117 C 0.7487(5) 0.0015(3) 0.3630(4) 0.053(4) Uani 1 1 d U . .
H11E H 0.7705 -0.0129 0.3904 0.063 Uiso 1 1 calc R . .
C118 C 0.7383(6) -0.0071(3) 0.3216(5) 0.068(5) Uani 1 1 d . . .
H11F H 0.7527 -0.0282 0.3197 0.082 Uiso 1 1 calc R . .
C119 C 0.7085(6) 0.0120(3) 0.2815(5) 0.073(4) Uani 1 1 d . . .
H11G H 0.7035 0.0049 0.2527 0.087 Uiso 1 1 calc R . .
C120 C 0.6867(5) 0.0407(3) 0.2831(4) 0.043(4) Uani 1 1 d . . .
H12A H 0.6638 0.0544 0.2550 0.051 Uiso 1 1 calc R . .
C121 C 0.8299(6) 0.0513(3) 0.4670(5) 0.064(5) Uani 1 1 d U . .
C122 C 0.8480(7) 0.0736(3) 0.5060(5) 0.086(5) Uani 1 1 d . . .
H12B H 0.8161 0.0843 0.5083 0.103 Uiso 1 1 calc R . .
C123 C 0.9192(8) 0.0788(4) 0.5422(6) 0.100(7) Uani 1 1 d U . .
H12C H 0.9375 0.0933 0.5692 0.120 Uiso 1 1 calc R . .
C124 C 0.9545(6) 0.0616(4) 0.5333(6) 0.111(6) Uani 1 1 d . . .
H12D H 1.0002 0.0629 0.5594 0.133 Uiso 1 1 calc R . .
C125 C 0.9446(9) 0.0438(5) 0.4999(6) 0.135(8) Uani 1 1 d . . .
H12E H 0.9797 0.0360 0.4992 0.162 Uiso 1 1 calc R . .
C126 C 0.8729(6) 0.0351(4) 0.4601(6) 0.116(6) Uani 1 1 d . . .
H12F H 0.8592 0.0206 0.4338 0.139 Uiso 1 1 calc R . .
C127 C 0.7101(5) 0.0078(3) 0.4384(4) 0.055(4) Uani 1 1 d . . .
C128 C 0.6485(5) -0.0068(3) 0.4046(4) 0.051(4) Uani 1 1 d . . .
H12G H 0.6207 0.0004 0.3715 0.061 Uiso 1 1 calc R . .
C129 C 0.6297(6) -0.0324(3) 0.4218(5) 0.055(5) Uani 1 1 d . . .
H12H H 0.5875 -0.0421 0.3999 0.066 Uiso 1 1 calc R . .
C130 C 0.6713(6) -0.0445(3) 0.4708(5) 0.067(4) Uani 1 1 d . . .
H13A H 0.6577 -0.0625 0.4807 0.081 Uiso 1 1 calc R . .
C131 C 0.7321(6) -0.0294(3) 0.5040(4) 0.067(4) Uani 1 1 d . . .
H13B H 0.7588 -0.0368 0.5369 0.080 Uiso 1 1 calc R . .
C132 C 0.7562(5) -0.0027(3) 0.4896(5) 0.062(4) Uani 1 1 d . . .
H13C H 0.7983 0.0071 0.5115 0.074 Uiso 1 1 calc R . .
C133 C 0.4167(6) 0.2534(3) 0.0660(4) 0.053(5) Uani 1 1 d U . .
C134 C 0.4378(5) 0.2545(3) 0.0366(4) 0.080(6) Uani 1 1 d D . .
H13D H 0.4748 0.2678 0.0465 0.096 Uiso 1 1 calc R . .
C135 C 0.4073(9) 0.2368(5) -0.0075(7) 0.132(7) Uani 1 1 d U . .
H13E H 0.4197 0.2368 -0.0293 0.158 Uiso 1 1 calc R . .
C136 C 0.3572(6) 0.2199(3) -0.0128(5) 0.087(5) Uani 1 1 d DU . .
H13F H 0.3355 0.2067 -0.0414 0.104 Uiso 1 1 calc R . .
C137 C 0.3237(7) 0.2158(4) 0.0156(5) 0.079(5) Uani 1 1 d U . .
H13G H 0.2869 0.2023 0.0056 0.095 Uiso 1 1 calc R . .
C138 C 0.3585(7) 0.2359(3) 0.0578(4) 0.060(5) Uani 1 1 d . . .
H13H H 0.3460 0.2380 0.0794 0.072 Uiso 1 1 calc R . .
C139 C 0.4217(5) 0.3179(3) 0.1093(4) 0.042(4) Uani 1 1 d . . .
C140 C 0.3669(6) 0.3260(3) 0.0626(4) 0.055(5) Uani 1 1 d . . .
H14A H 0.3470 0.3105 0.0367 0.066 Uiso 1 1 calc R . .
C141 C 0.3420(7) 0.3578(4) 0.0550(5) 0.081(5) Uani 1 1 d U . .
H14B H 0.3038 0.3637 0.0237 0.097 Uiso 1 1 calc R . .
C142 C 0.3708(6) 0.3801(4) 0.0908(5) 0.077(5) Uani 1 1 d . . .
H14C H 0.3517 0.4013 0.0829 0.093 Uiso 1 1 calc R . .
C143 C 0.4224(7) 0.3754(3) 0.1354(5) 0.073(5) Uani 1 1 d U . .
H14D H 0.4407 0.3925 0.1591 0.087 Uiso 1 1 calc R . .
C144 C 0.4491(6) 0.3442(4) 0.1467(5) 0.076(6) Uani 1 1 d . . .
H14E H 0.4860 0.3395 0.1792 0.092 Uiso 1 1 calc R . .
P20 P 0.57236(14) 0.08553(8) 0.38722(11) 0.0369(10) Uani 1 1 d . . .
P21 P 1.06063(13) 0.10424(8) 0.44291(10) 0.0280(9) Uani 1 1 d . . .
N20 N 0.6882(4) 0.1342(2) 0.4273(3) 0.030(3) Uani 1 1 d . . .
N21 N 0.9093(4) 0.1074(2) 0.3928(3) 0.029(3) Uani 1 1 d . . .
C201 C 0.5948(5) 0.1167(3) 0.4338(4) 0.041(4) Uani 1 1 d . . .
C202 C 0.6533(5) 0.1374(3) 0.4509(4) 0.037(4) Uani 1 1 d . . .
C203 C 0.6753(5) 0.1587(3) 0.4893(4) 0.039(4) Uani 1 1 d . . .
H20A H 0.7141 0.1712 0.5017 0.046 Uiso 1 1 calc R . .
C204 C 0.6423(5) 0.1620(3) 0.5098(4) 0.049(4) Uani 1 1 d . . .
H20B H 0.6576 0.1778 0.5349 0.058 Uiso 1 1 calc R . .
C205 C 0.5899(6) 0.1443(3) 0.4965(4) 0.053(4) Uani 1 1 d . . .
H20C H 0.5680 0.1474 0.5116 0.063 Uiso 1 1 calc R . .
C206 C 0.5686(5) 0.1217(3) 0.4607(4) 0.056(4) Uani 1 1 d U . .
H20D H 0.5329 0.1081 0.4530 0.068 Uiso 1 1 calc R . .
C207 C 0.7119(5) 0.1599(3) 0.4220(4) 0.028(3) Uani 1 1 d . . .
H20E H 0.7018 0.1803 0.4298 0.034 Uiso 1 1 calc R . .
C208 C 0.7531(5) 0.1605(3) 0.4051(4) 0.026(3) Uani 1 1 d . . .
C209 C 0.7899(4) 0.1345(2) 0.4081(3) 0.021(3) Uani 1 1 d . . .
H20F H 0.7906 0.1147 0.4231 0.025 Uiso 1 1 calc R . .
C210 C 0.8247(4) 0.1371(3) 0.3900(4) 0.027(3) Uani 1 1 d . . .
C211 C 0.8235(5) 0.1664(3) 0.3674(4) 0.028(3) Uani 1 1 d U . .
H21A H 0.8481 0.1679 0.3542 0.034 Uiso 1 1 calc R . .
C212 C 0.7867(4) 0.1933(3) 0.3642(4) 0.026(3) Uani 1 1 d . . .
H21B H 0.7854 0.2130 0.3487 0.032 Uiso 1 1 calc R . .
C213 C 0.7530(5) 0.1902(3) 0.3840(4) 0.028(3) Uani 1 1 d . . .
H21C H 0.7290 0.2084 0.3836 0.033 Uiso 1 1 calc R . .
C214 C 0.8583(5) 0.1080(3) 0.3932(4) 0.036(3) Uani 1 1 d U . .
H21D H 0.8420 0.0877 0.3958 0.043 Uiso 1 1 calc R . .
C215 C 0.9325(5) 0.0737(3) 0.3897(4) 0.040(4) Uani 1 1 d . . .
C216 C 1.0028(5) 0.0681(3) 0.4175(3) 0.034(3) Uani 1 1 d . . .
C217 C 1.0243(5) 0.0357(3) 0.4203(4) 0.035(4) Uani 1 1 d . . .
H21E H 1.0701 0.0307 0.4393 0.042 Uiso 1 1 calc R . .
C218 C 0.9797(6) 0.0120(3) 0.3962(4) 0.046(4) Uani 1 1 d . . .
H21F H 0.9937 -0.0100 0.3989 0.055 Uiso 1 1 calc R . .
C219 C 0.9133(6) 0.0192(3) 0.3675(4) 0.048(4) Uani 1 1 d . . .
H21G H 0.8832 0.0018 0.3497 0.058 Uiso 1 1 calc R . .
C220 C 0.8883(5) 0.0495(3) 0.3629(4) 0.039(4) Uani 1 1 d . . .
H22A H 0.8422 0.0536 0.3420 0.047 Uiso 1 1 calc R . .
C221 C 1.1180(5) 0.0928(2) 0.5086(3) 0.022(3) Uani 1 1 d U . .
C222 C 1.0916(5) 0.0948(3) 0.5358(3) 0.037(4) Uani 1 1 d . . .
H22B H 1.0460 0.0990 0.5198 0.044 Uiso 1 1 calc R . .
C223 C 1.1302(5) 0.0909(3) 0.5822(4) 0.040(4) Uani 1 1 d . . .
H22C H 1.1125 0.0925 0.6005 0.048 Uiso 1 1 calc R . .
C224 C 1.1971(5) 0.0844(3) 0.6068(4) 0.042(4) Uani 1 1 d . . .
H22D H 1.2241 0.0809 0.6411 0.050 Uiso 1 1 calc R . .
C225 C 1.2238(5) 0.0829(3) 0.5816(4) 0.042(4) Uani 1 1 d . . .
H22E H 1.2700 0.0800 0.5983 0.051 Uiso 1 1 calc R . .
C226 C 1.1802(5) 0.0858(3) 0.5286(4) 0.031(4) Uani 1 1 d . . .
H22F H 1.1960 0.0828 0.5092 0.037 Uiso 1 1 calc R . .
C227 C 1.1162(5) 0.1026(3) 0.4218(3) 0.035(3) Uani 1 1 d U . .
C228 C 1.1171(5) 0.0749(3) 0.3978(4) 0.039(4) Uani 1 1 d . . .
H22G H 1.0891 0.0566 0.3899 0.047 Uiso 1 1 calc R . .
C229 C 1.1619(5) 0.0762(3) 0.3864(4) 0.040(4) Uani 1 1 d . . .
H22H H 1.1646 0.0585 0.3695 0.049 Uiso 1 1 calc R . .
C230 C 1.2019(5) 0.1025(3) 0.3991(4) 0.041(3) Uani 1 1 d U . .
H23A H 1.2336 0.1027 0.3922 0.049 Uiso 1 1 calc R . .
C231 C 1.1969(5) 0.1285(3) 0.4217(4) 0.036(4) Uani 1 1 d . . .
H23B H 1.2253 0.1467 0.4300 0.043 Uiso 1 1 calc R . .
C232 C 1.1554(5) 0.1298(3) 0.4326(3) 0.027(3) Uani 1 1 d . . .
H23C H 1.1520 0.1487 0.4475 0.032 Uiso 1 1 calc R . .
C233 C 0.4902(5) 0.0984(3) 0.3298(4) 0.047(4) Uani 1 1 d . . .
C234 C 0.4742(6) 0.0874(3) 0.2850(4) 0.055(5) Uani 1 1 d . . .
H23D H 0.5016 0.0728 0.2825 0.066 Uiso 1 1 calc R . .
C235 C 0.4143(7) 0.0996(4) 0.2434(5) 0.074(5) Uani 1 1 d U . .
H23E H 0.4031 0.0944 0.2120 0.089 Uiso 1 1 calc R . .
C236 C 0.3719(7) 0.1184(4) 0.2460(6) 0.081(6) Uani 1 1 d . . .
H23F H 0.3320 0.1248 0.2160 0.098 Uiso 1 1 calc R . .
C237 C 0.3812(7) 0.1281(4) 0.2850(6) 0.092(7) Uani 1 1 d . . .
H23G H 0.3496 0.1408 0.2852 0.111 Uiso 1 1 calc R . .
C238 C 0.4419(6) 0.1186(3) 0.3283(5) 0.072(5) Uani 1 1 d . . .
H23H H 0.4516 0.1260 0.3585 0.087 Uiso 1 1 calc R . .
C239 C 0.5493(6) 0.0496(3) 0.4107(5) 0.056(4) Uani 1 1 d . . .
C240 C 0.4877(6) 0.0338(4) 0.3783(6) 0.088(6) Uani 1 1 d . . .
H24A H 0.4591 0.0395 0.3446 0.105 Uiso 1 1 calc R . .
C241 C 0.4719(8) 0.0104(4) 0.3976(6) 0.127(7) Uani 1 1 d U . .
H24B H 0.4295 0.0005 0.3792 0.152 Uiso 1 1 calc R . .
C242 C 0.5221(7) 0.0008(4) 0.4475(6) 0.122(6) Uani 1 1 d . . .
H24C H 0.5128 -0.0177 0.4594 0.146 Uiso 1 1 calc R . .
C243 C 0.5837(6) 0.0162(4) 0.4805(5) 0.100(5) Uani 1 1 d . . .
H24D H 0.6143 0.0093 0.5134 0.120 Uiso 1 1 calc R . .
C244 C 0.5950(6) 0.0416(3) 0.4608(4) 0.057(4) Uani 1 1 d . . .
H24E H 0.6340 0.0543 0.4807 0.069 Uiso 1 1 calc R . .
P30 P 1.00497(13) 0.17916(8) 0.48455(10) 0.0257(8) Uani 1 1 d . . .
P31 P 1.11211(14) 0.24464(9) 0.22030(10) 0.0356(10) Uani 1 1 d . . .
N30 N 0.9678(4) 0.1894(2) 0.3835(3) 0.023(3) Uani 1 1 d . . .
N31 N 1.1111(5) 0.1661(3) 0.2942(3) 0.061(4) Uani 1 1 d . . .
C301 C 0.9571(5) 0.2142(3) 0.4449(4) 0.032(4) Uani 1 1 d . . .
C302 C 0.9441(5) 0.2156(3) 0.3981(4) 0.027(4) Uani 1 1 d . . .
C303 C 0.9095(5) 0.2403(3) 0.3681(4) 0.028(3) Uani 1 1 d . . .
H30A H 0.9015 0.2413 0.3369 0.034 Uiso 1 1 calc R . .
C304 C 0.8842(5) 0.2655(3) 0.3822(4) 0.038(3) Uani 1 1 d . . .
H30B H 0.8579 0.2824 0.3596 0.045 Uiso 1 1 calc R . .
C305 C 0.8967(5) 0.2658(3) 0.4265(4) 0.045(4) Uani 1 1 d . . .
H30C H 0.8811 0.2833 0.4356 0.054 Uiso 1 1 calc R . .
C306 C 0.9330(5) 0.2402(3) 0.4593(4) 0.037(4) Uani 1 1 d . . .
H30D H 0.9415 0.2400 0.4907 0.044 Uiso 1 1 calc R . .
C307 C 0.9828(4) 0.1969(3) 0.3544(3) 0.024(3) Uani 1 1 d U . .
H30E H 0.9819 0.2192 0.3459 0.029 Uiso 1 1 calc R . .
C308 C 1.0003(5) 0.1728(3) 0.3351(4) 0.030(3) Uani 1 1 d . . .
C309 C 1.0426(5) 0.1796(3) 0.3248(3) 0.028(3) Uani 1 1 d . . .
H30F H 1.0613 0.2009 0.3320 0.033 Uiso 1 1 calc R . .
C310 C 1.0611(5) 0.1574(3) 0.3040(4) 0.030(3) Uani 1 1 d U . .
C311 C 1.0372(5) 0.1251(3) 0.2938(3) 0.027(3) Uani 1 1 d . . .
H31A H 1.0524 0.1093 0.2820 0.033 Uiso 1 1 calc R . .
C312 C 0.9908(5) 0.1176(3) 0.3017(3) 0.026(3) Uani 1 1 d . . .
H31B H 0.9707 0.0965 0.2931 0.031 Uiso 1 1 calc R . .
C313 C 0.9731(5) 0.1407(3) 0.3222(3) 0.033(3) Uani 1 1 d U . .
H31C H 0.9414 0.1348 0.3279 0.040 Uiso 1 1 calc R . .
C314 C 1.1254(4) 0.1955(2) 0.2905(3) 0.010(2) Uani 1 1 d U . .
C315 C 1.1856(5) 0.1979(3) 0.2938(4) 0.037(4) Uani 1 1 d . . .
C316 C 1.1900(5) 0.2212(3) 0.2638(4) 0.035(4) Uani 1 1 d . . .
C317 C 1.2508(5) 0.2228(3) 0.2710(4) 0.041(3) Uani 1 1 d U . .
H31D H 1.2543 0.2379 0.2512 0.050 Uiso 1 1 calc R . .
C318 C 1.3006(5) 0.2066(3) 0.3008(4) 0.043(4) Uani 1 1 d . . .
H31E H 1.3404 0.2095 0.3037 0.051 Uiso 1 1 calc R . .
C319 C 1.2973(5) 0.1854(3) 0.3280(4) 0.049(4) Uani 1 1 d . . .
H31F H 1.3353 0.1726 0.3504 0.059 Uiso 1 1 calc R . .
C320 C 1.2428(6) 0.1808(3) 0.3256(4) 0.042(4) Uani 1 1 d U . .
H32A H 1.2435 0.1651 0.3467 0.050 Uiso 1 1 calc R . .
C321 C 1.1438(5) 0.2835(3) 0.2124(4) 0.031(4) Uani 1 1 d . . .
C322 C 1.1597(5) 0.3086(3) 0.2450(4) 0.042(4) Uani 1 1 d . . .
H32B H 1.1524 0.3065 0.2695 0.050 Uiso 1 1 calc R . .
C323 C 1.1855(6) 0.3358(3) 0.2414(4) 0.054(5) Uani 1 1 d . . .
H32C H 1.1975 0.3535 0.2633 0.065 Uiso 1 1 calc R . .
C324 C 1.1954(5) 0.3378(3) 0.2023(4) 0.052(4) Uani 1 1 d . . .
H32D H 1.2125 0.3576 0.1992 0.062 Uiso 1 1 calc R . .
C325 C 1.1816(6) 0.3135(3) 0.1713(4) 0.047(4) Uani 1 1 d . . .
H32E H 1.1915 0.3152 0.1481 0.056 Uiso 1 1 calc R . .
C326 C 1.1529(5) 0.2859(3) 0.1740(4) 0.049(4) Uani 1 1 d . . .
H32F H 1.1391 0.2687 0.1510 0.058 Uiso 1 1 calc R . .
C327 C 1.0740(5) 0.2230(3) 0.1604(4) 0.036(3) Uani 1 1 d U . .
C328 C 1.1045(5) 0.1951(3) 0.1557(4) 0.041(4) Uani 1 1 d U . .
H32G H 1.1439 0.1863 0.1840 0.049 Uiso 1 1 calc R . .
C329 C 1.0780(6) 0.1809(4) 0.1116(4) 0.072(5) Uani 1 1 d . . .
H32H H 1.0991 0.1630 0.1080 0.087 Uiso 1 1 calc R . .
C330 C 1.0182(6) 0.1936(3) 0.0714(5) 0.076(4) Uani 1 1 d . . .
H33A H 0.9986 0.1842 0.0400 0.091 Uiso 1 1 calc R . .
C331 C 0.9865(6) 0.2200(4) 0.0763(4) 0.070(5) Uani 1 1 d U . .
H33B H 0.9458 0.2274 0.0478 0.084 Uiso 1 1 calc R . .
C332 C 1.0116(5) 0.2369(3) 0.1221(4) 0.046(4) Uani 1 1 d . . .
H33C H 0.9901 0.2544 0.1260 0.055 Uiso 1 1 calc R . .
C333 C 0.9820(4) 0.1727(3) 0.5270(4) 0.029(3) Uani 1 1 d U . .
C334 C 0.9159(5) 0.1769(3) 0.5088(4) 0.035(3) Uani 1 1 d . . .
H33D H 0.8833 0.1830 0.4758 0.042 Uiso 1 1 calc R . .
C335 C 0.9008(5) 0.1718(3) 0.5410(4) 0.054(4) Uani 1 1 d . . .
H33E H 0.8568 0.1738 0.5312 0.065 Uiso 1 1 calc R . .
C336 C 0.9554(6) 0.1631(3) 0.5914(4) 0.057(4) Uani 1 1 d . . .
H33F H 0.9454 0.1612 0.6145 0.068 Uiso 1 1 calc R . .
C337 C 1.0182(5) 0.1575(3) 0.6079(4) 0.041(4) Uani 1 1 d . . .
H33G H 1.0511 0.1502 0.6402 0.049 Uiso 1 1 calc R . .
C338 C 1.0303(5) 0.1630(3) 0.5753(4) 0.034(3) Uani 1 1 d . . .
H33H H 1.0742 0.1602 0.5851 0.041 Uiso 1 1 calc R . .
C339 C 1.0918(5) 0.1968(3) 0.5247(3) 0.027(3) Uani 1 1 d U . .
C340 C 1.1034(6) 0.2294(3) 0.5425(4) 0.041(4) Uani 1 1 d . . .
H34A H 1.0677 0.2430 0.5347 0.050 Uiso 1 1 calc R . .
C341 C 1.1688(6) 0.2411(3) 0.5721(4) 0.059(5) Uani 1 1 d . . .
H34B H 1.1773 0.2629 0.5841 0.070 Uiso 1 1 calc R . .
C342 C 1.2173(5) 0.2223(3) 0.5830(4) 0.039(4) Uani 1 1 d . . .
H34C H 1.2608 0.2309 0.6017 0.047 Uiso 1 1 calc R . .
C343 C 1.2075(5) 0.1914(3) 0.5688(4) 0.039(4) Uani 1 1 d . . .
H34D H 1.2447 0.1780 0.5796 0.046 Uiso 1 1 calc R . .
C344 C 1.1458(5) 0.1782(3) 0.5390(3) 0.028(3) Uani 1 1 d . . .
H34E H 1.1404 0.1561 0.5282 0.033 Uiso 1 1 calc R . .
P40 P 1.09362(14) 0.27682(8) 0.32456(11) 0.0328(9) Uani 1 1 d . . .
P41 P 0.82125(17) 0.02575(9) 0.07538(13) 0.0507(12) Uani 1 1 d . . .
N40 N 0.9703(4) 0.2400(2) 0.2469(3) 0.030(3) Uani 1 1 d . . .
N41 N 0.8778(4) 0.0766(2) 0.1568(3) 0.032(3) Uani 1 1 d . . .
C401 C 1.0113(5) 0.2835(3) 0.3077(4) 0.030(3) Uani 1 1 d . . .
C402 C 0.9589(5) 0.2653(3) 0.2687(4) 0.031(3) Uani 1 1 d . . .
C403 C 0.8983(6) 0.2711(3) 0.2535(4) 0.052(4) Uani 1 1 d . . .
H40A H 0.8632 0.2587 0.2271 0.062 Uiso 1 1 calc R . .
C404 C 0.8837(6) 0.2965(3) 0.2766(5) 0.065(5) Uani 1 1 d . . .
H40B H 0.8395 0.3009 0.2650 0.078 Uiso 1 1 calc R . .
C405 C 0.9376(5) 0.3145(3) 0.3171(4) 0.049(4) Uani 1 1 d . . .
H40C H 0.9302 0.3304 0.3340 0.058 Uiso 1 1 calc R . .
C406 C 0.9978(5) 0.3084(3) 0.3302(4) 0.043(4) Uani 1 1 d . . .
H40D H 1.0335 0.3211 0.3557 0.051 Uiso 1 1 calc R . .
C407 C 0.9313(5) 0.2164(2) 0.2301(4) 0.023(3) Uani 1 1 d . . .
H40E H 0.8982 0.2157 0.2356 0.027 Uiso 1 1 calc R . .
C408 C 0.9338(5) 0.1896(3) 0.2021(4) 0.030(4) Uani 1 1 d . . .
C409 C 0.9038(5) 0.1598(3) 0.1992(4) 0.036(4) Uani 1 1 d . . .
H40F H 0.8774 0.1587 0.2109 0.043 Uiso 1 1 calc R . .
C410 C 0.9116(5) 0.1313(3) 0.1793(4) 0.025(3) Uani 1 1 d . . .
C411 C 0.9529(5) 0.1330(3) 0.1631(4) 0.034(4) Uani 1 1 d . . .
H41A H 0.9607 0.1139 0.1512 0.041 Uiso 1 1 calc R . .
C412 C 0.9820(5) 0.1628(3) 0.1647(4) 0.039(4) Uani 1 1 d . . .
H41B H 1.0094 0.1640 0.1539 0.047 Uiso 1 1 calc R . .
C413 C 0.9700(5) 0.1907(3) 0.1825(4) 0.036(4) Uani 1 1 d . . .
H41C H 0.9870 0.2112 0.1813 0.043 Uiso 1 1 calc R . .
C414 C 0.8790(5) 0.1022(3) 0.1767(3) 0.024(3) Uani 1 1 d . . .
H41D H 0.8562 0.1024 0.1914 0.029 Uiso 1 1 calc R . .
C415 C 0.8214(5) 0.0233(3) 0.1301(4) 0.043(4) Uani 1 1 d U . .
C416 C 0.7962(6) -0.0054(3) 0.1397(5) 0.060(5) Uani 1 1 d . . .
H41E H 0.7762 -0.0223 0.1158 0.073 Uiso 1 1 calc R . .
C417 C 0.7999(6) -0.0090(3) 0.1791(5) 0.061(5) Uani 1 1 d . . .
H41F H 0.7825 -0.0278 0.1844 0.073 Uiso 1 1 calc R . .
C418 C 0.8299(6) 0.0155(3) 0.2127(4) 0.063(5) Uani 1 1 d . . .
H41G H 0.8330 0.0134 0.2420 0.076 Uiso 1 1 calc R . .
C419 C 0.8572(6) 0.0441(3) 0.2065(4) 0.062(5) Uani 1 1 d . . .
H41H H 0.8798 0.0597 0.2322 0.075 Uiso 1 1 calc R . .
C420 C 0.8511(5) 0.0491(3) 0.1650(4) 0.039(4) Uani 1 1 d . . .
C421 C 0.8537(7) -0.0178(3) 0.0761(5) 0.085(5) Uani 1 1 d . . .
C422 C 0.9142(8) -0.0278(5) 0.1160(6) 0.103(8) Uani 1 1 d . . .
H42A H 0.9427 -0.0136 0.1427 0.124 Uiso 1 1 calc R . .
C423 C 0.9301(7) -0.0570(4) 0.1153(6) 0.094(7) Uani 1 1 d . . .
H42B H 0.9716 -0.0643 0.1430 0.113 Uiso 1 1 calc R . .
C424 C 0.8941(8) -0.0786(4) 0.0794(6) 0.101(8) Uani 1 1 d . . .
H42C H 0.9085 -0.1004 0.0815 0.121 Uiso 1 1 calc R . .
C425 C 0.8317(8) -0.0667(4) 0.0372(6) 0.107(7) Uani 1 1 d . . .
H42D H 0.8070 -0.0812 0.0101 0.129 Uiso 1 1 calc R . .
C426 C 0.8065(8) -0.0377(4) 0.0330(6) 0.100(7) Uani 1 1 d . . .
H42E H 0.7641 -0.0306 0.0062 0.120 Uiso 1 1 calc R . .
C427 C 0.7294(7) 0.0291(3) 0.0227(5) 0.070(6) Uani 1 1 d . . .
C428 C 0.7245(7) 0.0428(4) -0.0199(5) 0.081(6) Uani 1 1 d . . .
H42F H 0.7606 0.0482 -0.0209 0.098 Uiso 1 1 calc R . .
C429 C 0.6523(8) 0.0467(4) -0.0615(5) 0.097(6) Uani 1 1 d U . .
H42G H 0.6404 0.0550 -0.0919 0.117 Uiso 1 1 calc R . .
C430 C 0.6054(6) 0.0388(5) -0.0568(5) 0.092(7) Uani 1 1 d . . .
H43A H 0.5613 0.0415 -0.0849 0.110 Uiso 1 1 calc R . .
C431 C 0.6130(6) 0.0278(4) -0.0181(5) 0.065(5) Uani 1 1 d . . .
H43B H 0.5758 0.0232 -0.0179 0.079 Uiso 1 1 calc R . .
C432 C 0.6739(6) 0.0229(3) 0.0218(5) 0.076(5) Uani 1 1 d . . .
H43C H 0.6799 0.0149 0.0505 0.091 Uiso 1 1 calc R . .
C433 C 1.1386(5) 0.2531(3) 0.3824(4) 0.038(4) Uani 1 1 d . . .
C434 C 1.1144(5) 0.2511(3) 0.4118(4) 0.037(3) Uani 1 1 d . . .
H43D H 1.0762 0.2625 0.4037 0.044 Uiso 1 1 calc R . .
C435 C 1.1503(5) 0.2315(3) 0.4524(4) 0.037(4) Uani 1 1 d . . .
H43E H 1.1358 0.2297 0.4727 0.045 Uiso 1 1 calc R . .
C436 C 1.2076(5) 0.2136(3) 0.4663(4) 0.048(4) Uani 1 1 d . . .
H43F H 1.2300 0.2001 0.4946 0.057 Uiso 1 1 calc R . .
C437 C 1.2296(5) 0.2166(3) 0.4372(4) 0.038(4) Uani 1 1 d . . .
H43G H 1.2682 0.2052 0.4461 0.046 Uiso 1 1 calc R . .
C438 C 1.1975(5) 0.2351(3) 0.3972(4) 0.039(3) Uani 1 1 d . . .
H43H H 1.2136 0.2366 0.3778 0.047 Uiso 1 1 calc R . .
C439 C 1.1266(5) 0.3183(3) 0.3383(4) 0.030(3) Uani 1 1 d . . .
C440 C 1.1806(5) 0.3285(3) 0.3875(4) 0.051(4) Uani 1 1 d . . .
H44A H 1.2012 0.3128 0.4130 0.061 Uiso 1 1 calc R . .
C441 C 1.2029(6) 0.3610(3) 0.3981(5) 0.080(5) Uani 1 1 d . . .
H44B H 1.2358 0.3677 0.4309 0.097 Uiso 1 1 calc R . .
C442 C 1.1766(6) 0.3828(4) 0.3609(5) 0.071(5) Uani 1 1 d . . .
H44C H 1.1921 0.4048 0.3669 0.085 Uiso 1 1 calc R . .
C443 C 1.1267(6) 0.3726(3) 0.3138(5) 0.066(5) Uani 1 1 d . . .
H44D H 1.1098 0.3889 0.2892 0.080 Uiso 1 1 calc R . .
C444 C 1.0971(6) 0.3410(3) 0.2972(5) 0.058(4) Uani 1 1 d U . .
H44E H 1.0632 0.3356 0.2641 0.069 Uiso 1 1 calc R . .
P50 P 0.98436(16) 0.06375(10) 0.10728(13) 0.0539(12) Uani 1 1 d . . .
P51 P 0.48084(15) 0.09743(8) 0.01857(12) 0.0388(11) Uani 1 1 d . . .
N50 N 0.8664(4) 0.1111(3) 0.0511(3) 0.046(3) Uani 1 1 d . . .
N51 N 0.6331(4) 0.0997(2) 0.0764(3) 0.030(3) Uani 1 1 d . . .
C501 C 0.9630(6) 0.0914(3) 0.0552(4) 0.057(4) Uani 1 1 d U . .
C502 C 0.9029(5) 0.1119(4) 0.0298(5) 0.060(5) Uani 1 1 d . . .
C503 C 0.8888(7) 0.1299(4) -0.0108(4) 0.078(6) Uani 1 1 d . . .
H50A H 0.8478 0.1412 -0.0288 0.093 Uiso 1 1 calc R . .
C504 C 0.9262(6) 0.1331(4) -0.0275(5) 0.079(6) Uani 1 1 d . . .
H50B H 0.9150 0.1472 -0.0537 0.095 Uiso 1 1 calc R . .
C505 C 0.9781(7) 0.1152(4) -0.0043(4) 0.074(5) Uani 1 1 d U . .
H50C H 1.0045 0.1165 -0.0160 0.088 Uiso 1 1 calc R . .
C506 C 1.0030(5) 0.0934(4) 0.0367(5) 0.073(5) Uani 1 1 d . . .
H50D H 1.0425 0.0812 0.0507 0.087 Uiso 1 1 calc R . .
C507 C 0.8412(5) 0.1383(3) 0.0505(4) 0.048(4) Uani 1 1 d . . .
H50E H 0.8513 0.1570 0.0392 0.058 Uiso 1 1 calc R . .
C508 C 0.7976(5) 0.1430(3) 0.0659(4) 0.042(4) Uani 1 1 d . . .
C509 C 0.7586(5) 0.1182(3) 0.0655(4) 0.039(4) Uani 1 1 d . . .
H50F H 0.7603 0.0970 0.0547 0.047 Uiso 1 1 calc R . .
C510 C 0.7176(5) 0.1232(3) 0.0799(4) 0.036(4) Uani 1 1 d . . .
C511 C 0.7184(5) 0.1547(3) 0.0969(4) 0.032(3) Uani 1 1 d . . .
H51A H 0.6919 0.1592 0.1079 0.039 Uiso 1 1 calc R . .
C512 C 0.7576(5) 0.1798(3) 0.0980(4) 0.044(4) Uani 1 1 d . . .
H51B H 0.7578 0.2008 0.1100 0.053 Uiso 1 1 calc R . .
C513 C 0.7950(6) 0.1742(3) 0.0821(4) 0.047(5) Uani 1 1 d . . .
H51C H 0.8199 0.1916 0.0819 0.057 Uiso 1 1 calc R . .
C514 C 0.6841(4) 0.0966(3) 0.0802(4) 0.026(3) Uani 1 1 d . . .
H51D H 0.7013 0.0752 0.0835 0.031 Uiso 1 1 calc R . .
C515 C 0.6087(5) 0.0683(3) 0.0818(4) 0.042(4) Uani 1 1 d . . .
C516 C 0.5377(6) 0.0622(3) 0.0514(4) 0.044(4) Uani 1 1 d U . .
C517 C 0.5149(7) 0.0298(3) 0.0511(5) 0.077(6) Uani 1 1 d . . .
H51E H 0.4694 0.0243 0.0304 0.092 Uiso 1 1 calc R . .
C518 C 0.5615(7) 0.0072(3) 0.0820(5) 0.072(5) Uani 1 1 d U . .
H51F H 0.5466 -0.0143 0.0810 0.087 Uiso 1 1 calc R . .
C519 C 0.6291(6) 0.0130(3) 0.1148(5) 0.057(5) Uani 1 1 d . . .
H51G H 0.6593 -0.0032 0.1369 0.069 Uiso 1 1 calc R . .
C520 C 0.6483(6) 0.0433(3) 0.1129(4) 0.046(4) Uani 1 1 d . . .
H52A H 0.6940 0.0481 0.1353 0.055 Uiso 1 1 calc R . .
C521 C 0.4196(5) 0.0997(3) 0.0340(4) 0.048(4) Uani 1 1 d . . .
C522 C 0.3912(6) 0.1287(3) 0.0309(4) 0.050(5) Uani 1 1 d . . .
H52B H 0.4029 0.1475 0.0210 0.060 Uiso 1 1 calc R . .
C523 C 0.3478(5) 0.1318(4) 0.0411(4) 0.053(4) Uani 1 1 d . . .
H52C H 0.3273 0.1523 0.0370 0.064 Uiso 1 1 calc R . .
C524 C 0.3334(6) 0.1066(4) 0.0569(6) 0.084(6) Uani 1 1 d . . .
H52D H 0.3008 0.1089 0.0628 0.101 Uiso 1 1 calc R . .
C525 C 0.3638(6) 0.0769(4) 0.0654(5) 0.073(5) Uani 1 1 d U . .
H52E H 0.3544 0.0596 0.0792 0.088 Uiso 1 1 calc R . .
C526 C 0.4060(7) 0.0718(4) 0.0546(5) 0.077(6) Uani 1 1 d . . .
H52F H 0.4266 0.0511 0.0599 0.093 Uiso 1 1 calc R . .
C527 C 0.4232(6) 0.0851(3) -0.0485(4) 0.051(4) Uani 1 1 d . . .
C528 C 0.4590(7) 0.0834(3) -0.0696(5) 0.072(6) Uani 1 1 d . . .
H52G H 0.5057 0.0854 -0.0507 0.086 Uiso 1 1 calc R . .
C529 C 0.4157(7) 0.0783(3) -0.1251(5) 0.067(5) Uani 1 1 d U . .
H52H H 0.4348 0.0777 -0.1425 0.080 Uiso 1 1 calc R . .
C530 C 0.3523(6) 0.0749(3) -0.1481(5) 0.064(6) Uani 1 1 d . . .
H53A H 0.3258 0.0707 -0.1823 0.077 Uiso 1 1 calc R . .
C531 C 0.3229(6) 0.0771(3) -0.1252(4) 0.055(5) Uani 1 1 d . . .
H53B H 0.2763 0.0750 -0.1441 0.066 Uiso 1 1 calc R . .
C532 C 0.3574(6) 0.0820(3) -0.0760(5) 0.064(5) Uani 1 1 d . . .
H53C H 0.3348 0.0833 -0.0612 0.077 Uiso 1 1 calc R . .
C533 C 1.0625(6) 0.0802(3) 0.1622(4) 0.061(5) Uani 1 1 d U . .
C534 C 1.0684(6) 0.0648(4) 0.2046(5) 0.079(6) Uani 1 1 d . . .
H53D H 1.0392 0.0497 0.2043 0.095 Uiso 1 1 calc R . .
C535 C 1.1322(7) 0.0788(4) 0.2482(5) 0.088(5) Uani 1 1 d U . .
H53E H 1.1452 0.0733 0.2800 0.106 Uiso 1 1 calc R . .
C536 C 1.1762(6) 0.1011(4) 0.2438(4) 0.086(6) Uani 1 1 d DU . .
H53F H 1.2166 0.1062 0.2742 0.104 Uiso 1 1 calc R . .
C537 C 1.1693(7) 0.1157(5) 0.2038(6) 0.125(7) Uani 1 1 d DU . .
H53G H 1.1982 0.1306 0.2036 0.150 Uiso 1 1 calc R . .
C538 C 1.1080(5) 0.1028(3) 0.1632(4) 0.075(6) Uani 1 1 d D . .
H53H H 1.0951 0.1101 0.1320 0.090 Uiso 1 1 calc R . .
C539 C 1.0067(6) 0.0260(3) 0.0935(5) 0.069(5) Uani 1 1 d . . .
C540 C 1.0671(7) 0.0131(4) 0.1245(6) 0.106(6) Uani 1 1 d . . .
H54A H 1.0999 0.0244 0.1536 0.127 Uiso 1 1 calc R . .
C541 C 1.0817(7) -0.0191(4) 0.1127(7) 0.118(8) Uani 1 1 d . . .
H54B H 1.1209 -0.0315 0.1335 0.141 Uiso 1 1 calc R . .
C542 C 1.0225(8) -0.0291(4) 0.0606(6) 0.115(6) Uani 1 1 d U . .
H54C H 1.0326 -0.0481 0.0499 0.138 Uiso 1 1 calc R . .
C543 C 0.9535(10) -0.0175(6) 0.0220(8) 0.192(9) Uani 1 1 d . . .
H54D H 0.9193 -0.0267 -0.0086 0.230 Uiso 1 1 calc R . .
C544 C 0.9559(7) 0.0115(4) 0.0460(5) 0.087(6) Uani 1 1 d . . .
H54E H 0.9166 0.0242 0.0275 0.105 Uiso 1 1 calc R . .
P60 P 0.54318(14) 0.16680(8) -0.02433(11) 0.0320(9) Uani 1 1 d . . .
P61 P 0.43785(14) 0.25744(8) 0.23475(11) 0.0328(10) Uani 1 1 d . . .
N60 N 0.5753(4) 0.1827(2) 0.0746(3) 0.030(3) Uani 1 1 d . . .
N61 N 0.4214(4) 0.1991(2) 0.1721(3) 0.030(3) Uani 1 1 d . . .
C601 C 0.5945(5) 0.2038(3) 0.0144(4) 0.032(4) Uani 1 1 d . . .
C602 C 0.6022(5) 0.2081(3) 0.0602(4) 0.032(3) Uani 1 1 d . . .
C603 C 0.6367(5) 0.2323(3) 0.0881(4) 0.029(3) Uani 1 1 d . . .
H60A H 0.6440 0.2349 0.1189 0.035 Uiso 1 1 calc R . .
C604 C 0.6623(5) 0.2541(3) 0.0737(4) 0.040(4) Uani 1 1 d . . .
H60B H 0.6858 0.2723 0.0942 0.048 Uiso 1 1 calc R . .
C605 C 0.6565(5) 0.2513(3) 0.0311(4) 0.037(4) Uani 1 1 d U . .
H60C H 0.6766 0.2668 0.0226 0.045 Uiso 1 1 calc R . .
C606 C 0.6219(5) 0.2264(3) 0.0018(4) 0.038(4) Uani 1 1 d . . .
H60D H 0.6161 0.2243 -0.0285 0.046 Uiso 1 1 calc R . .
C607 C 0.5602(4) 0.1914(3) 0.1021(3) 0.025(3) Uani 1 1 d . . .
H60E H 0.5598 0.2142 0.1077 0.030 Uiso 1 1 calc R . .
C608 C 0.5435(4) 0.1690(3) 0.1256(3) 0.022(3) Uani 1 1 d . . .
C609 C 0.5028(5) 0.1789(3) 0.1348(4) 0.027(4) Uani 1 1 d . . .
H60F H 0.4848 0.2003 0.1247 0.032 Uiso 1 1 calc R . .
C610 C 0.4830(4) 0.1587(3) 0.1602(3) 0.022(3) Uani 1 1 d . . .
C611 C 0.5052(5) 0.1271(3) 0.1697(4) 0.030(3) Uani 1 1 d . . .
H61A H 0.4902 0.1126 0.1832 0.036 Uiso 1 1 calc R . .
C612 C 0.5473(5) 0.1161(3) 0.1607(4) 0.029(3) Uani 1 1 d . . .
H61B H 0.5639 0.0943 0.1693 0.035 Uiso 1 1 calc R . .
C613 C 0.5666(5) 0.1372(3) 0.1384(3) 0.033(4) Uani 1 1 d . . .
H61C H 0.5964 0.1294 0.1318 0.040 Uiso 1 1 calc R . .
C614 C 0.4351(5) 0.1695(3) 0.1699(4) 0.036(4) Uani 1 1 d . . .
H61D H 0.4128 0.1529 0.1748 0.043 Uiso 1 1 calc R . .
C615 C 0.3620(5) 0.2039(3) 0.1715(4) 0.032(3) Uani 1 1 d U . .
C616 C 0.3650(5) 0.2305(3) 0.1999(3) 0.027(3) Uani 1 1 d . . .
C617 C 0.3086(5) 0.2344(3) 0.1984(4) 0.033(4) Uani 1 1 d . . .
H61E H 0.3058 0.2521 0.2154 0.040 Uiso 1 1 calc R . .
C618 C 0.2569(5) 0.2129(3) 0.1724(4) 0.039(4) Uani 1 1 d . . .
H61F H 0.2189 0.2156 0.1720 0.047 Uiso 1 1 calc R . .
C619 C 0.2597(5) 0.1881(3) 0.1477(4) 0.039(4) Uani 1 1 d . . .
H61G H 0.2246 0.1727 0.1319 0.047 Uiso 1 1 calc R . .
C620 C 0.3107(5) 0.1843(3) 0.1444(4) 0.036(4) Uani 1 1 d . . .
H62A H 0.3096 0.1682 0.1236 0.043 Uiso 1 1 calc R . .
C621 C 0.4020(5) 0.2983(3) 0.2338(4) 0.044(4) Uani 1 1 d . . .
C622 C 0.3705(6) 0.3172(3) 0.1937(4) 0.052(4) Uani 1 1 d . . .
H62B H 0.3655 0.3097 0.1650 0.063 Uiso 1 1 calc R . .
C623 C 0.3462(6) 0.3462(4) 0.1933(5) 0.071(5) Uani 1 1 d . . .
H62C H 0.3260 0.3596 0.1649 0.086 Uiso 1 1 calc R . .
C624 C 0.3499(6) 0.3569(4) 0.2322(5) 0.062(5) Uani 1 1 d . . .
H62D H 0.3331 0.3780 0.2312 0.075 Uiso 1 1 calc R . .
C625 C 0.3759(6) 0.3390(4) 0.2718(5) 0.073(6) Uani 1 1 d . . .
H62E H 0.3774 0.3466 0.2990 0.087 Uiso 1 1 calc R . .
C626 C 0.4008(6) 0.3088(4) 0.2725(5) 0.067(5) Uani 1 1 d . . .
H62F H 0.4176 0.2949 0.3000 0.080 Uiso 1 1 calc R . .
C627 C 0.4818(5) 0.2433(3) 0.2992(4) 0.036(4) Uani 1 1 d . . .
C628 C 0.4559(5) 0.2182(3) 0.3118(4) 0.038(4) Uani 1 1 d . . .
H62G H 0.4155 0.2075 0.2881 0.046 Uiso 1 1 calc R . .
C629 C 0.4928(6) 0.2100(3) 0.3607(4) 0.059(4) Uani 1 1 d . . .
H62H H 0.4748 0.1943 0.3706 0.071 Uiso 1 1 calc R . .
C630 C 0.5537(6) 0.2229(3) 0.3962(4) 0.054(5) Uani 1 1 d . . .
H63A H 0.5781 0.2159 0.4294 0.065 Uiso 1 1 calc R . .
C631 C 0.5765(6) 0.2457(3) 0.3814(5) 0.061(5) Uani 1 1 d . . .
H63B H 0.6187 0.2548 0.4052 0.073 Uiso 1 1 calc R . .
C632 C 0.5419(5) 0.2575(3) 0.3324(4) 0.045(4) Uani 1 1 d . . .
H63C H 0.5595 0.2741 0.3234 0.054 Uiso 1 1 calc R . .
C633 C 0.5703(5) 0.1560(3) -0.0619(4) 0.032(4) Uani 1 1 d . . .
C634 C 0.6337(5) 0.1554(3) -0.0433(4) 0.043(4) Uani 1 1 d . . .
H63D H 0.6649 0.1618 -0.0102 0.052 Uiso 1 1 calc R . .
C635 C 0.6568(6) 0.1457(3) -0.0709(4) 0.058(5) Uani 1 1 d . . .
H63E H 0.7028 0.1454 -0.0564 0.069 Uiso 1 1 calc R . .
C636 C 0.6116(5) 0.1364(3) -0.1194(4) 0.049(4) Uani 1 1 d . . .
H63F H 0.6267 0.1299 -0.1382 0.059 Uiso 1 1 calc R . .
C637 C 0.5449(6) 0.1364(4) -0.1403(5) 0.070(5) Uani 1 1 d . . .
H63G H 0.5137 0.1297 -0.1733 0.085 Uiso 1 1 calc R . .
C638 C 0.5245(6) 0.1469(3) -0.1114(4) 0.056(5) Uani 1 1 d . . .
H63H H 0.4787 0.1479 -0.1256 0.067 Uiso 1 1 calc R . .
C639 C 0.4586(5) 0.1860(4) -0.0702(4) 0.048(5) Uani 1 1 d . . .
C640 C 0.4474(7) 0.2192(3) -0.0899(5) 0.080(6) Uani 1 1 d . . .
H64A H 0.4846 0.2329 -0.0783 0.097 Uiso 1 1 calc R . .
C641 C 0.3888(6) 0.2310(4) -0.1228(5) 0.075(5) Uani 1 1 d U . .
H64B H 0.3839 0.2522 -0.1360 0.090 Uiso 1 1 calc R . .
C642 C 0.3363(6) 0.2130(4) -0.1375(5) 0.070(5) Uani 1 1 d . . .
H64C H 0.2937 0.2221 -0.1605 0.084 Uiso 1 1 calc R . .
C643 C 0.3413(6) 0.1817(4) -0.1206(5) 0.061(5) Uani 1 1 d U . .
H64D H 0.3018 0.1696 -0.1337 0.073 Uiso 1 1 calc R . .
C644 C 0.3989(6) 0.1675(3) -0.0868(4) 0.051(4) Uani 1 1 d . . .
H64E H 0.4009 0.1464 -0.0741 0.062 Uiso 1 1 calc R . .
P400 P 0.3975(2) 0.13233(15) 0.45870(19) 0.108(2) Uani 1 1 d . . .
F40 F 0.3484(4) 0.1634(3) 0.4531(4) 0.152(5) Uani 1 1 d . . .
F41 F 0.4573(4) 0.1456(3) 0.5143(4) 0.134(5) Uani 1 1 d . . .
F42 F 0.3688(4) 0.1060(3) 0.4801(3) 0.123(4) Uani 1 1 d . . .
F43 F 0.3380(4) 0.1172(3) 0.3998(3) 0.125(4) Uani 1 1 d . . .
F44 F 0.4253(4) 0.1582(3) 0.4355(3) 0.136(5) Uani 1 1 d . . .
F45 F 0.4413(4) 0.1008(3) 0.4614(4) 0.173(5) Uani 1 1 d . . .
P500 P 0.8664(3) -0.16618(19) 0.0004(2) 0.067(2) Uani 0.50 1 d PD A 1
F50 F 0.8838(6) -0.1730(3) -0.0374(4) 0.054(5) Uani 0.50 1 d P A 1
F51 F 0.8112(11) -0.1428(6) -0.0411(8) 0.238(11) Uani 0.50 1 d PDU A 1
F52 F 0.8070(6) -0.1915(3) -0.0271(4) 0.051(4) Uani 0.50 1 d P A 1
F53 F 0.9137(9) -0.1981(4) 0.0303(7) 0.142(8) Uani 0.50 1 d PDU A 1
F54 F 0.8496(7) -0.1606(4) 0.0349(5) 0.121(5) Uani 0.50 1 d P A 1
F55 F 0.9579(10) -0.1511(4) 0.0469(9) 0.169(11) Uiso 0.50 1 d PD A 1
P50' P 0.8000(5) -0.0911(3) -0.0947(4) 0.114(4) Uani 0.50 1 d P B 2
F50' F 0.8300(11) -0.0645(5) -0.1024(7) 0.154(9) Uani 0.50 1 d P B 2
F51' F 0.8343(10) -0.1186(5) -0.1045(8) 0.204(8) Uani 0.50 1 d P B 2
F52' F 0.8657(12) -0.0861(7) -0.0403(10) 0.182(9) Uani 0.50 1 d PU B 2
F53' F 0.7650(10) -0.0594(6) -0.0876(9) 0.189(11) Uani 0.50 1 d P B 2
F54' F 0.7456(12) -0.0952(10) -0.1406(8) 0.26(2) Uani 0.50 1 d P B 2
F55' F 0.7782(12) -0.1261(7) -0.0755(10) 0.174(11) Uiso 0.50 1 d P B 2
P200 P 0.77888(16) 0.26219(9) 0.47994(13) 0.0509(12) Uani 1 1 d . . .
F20 F 0.7264(3) 0.28447(18) 0.4796(3) 0.066(3) Uani 1 1 d . . .
F21 F 0.7340(4) 0.26285(19) 0.4213(2) 0.071(3) Uani 1 1 d . . .
F22 F 0.8187(3) 0.29516(19) 0.4828(3) 0.074(3) Uani 1 1 d . . .
F23 F 0.7383(3) 0.22943(18) 0.4770(3) 0.075(3) Uani 1 1 d . . .
F24 F 0.8248(3) 0.26108(18) 0.5401(2) 0.065(3) Uani 1 1 d . . .
F25 F 0.8303(3) 0.23927(19) 0.4794(3) 0.069(3) Uani 1 1 d . . .
P300 P 0.1600(3) 0.43137(12) 0.21457(18) 0.106(2) Uani 1 1 d . . .
F30 F 0.1023(6) 0.4495(3) 0.2166(5) 0.166(6) Uani 1 1 d . . .
F31 F 0.1199(8) 0.4459(3) 0.1586(4) 0.273(8) Uani 1 1 d . . .
F32 F 0.2116(4) 0.46450(18) 0.2411(3) 0.096(3) Uani 1 1 d . . .
F33 F 0.1948(3) 0.41713(17) 0.2684(2) 0.060(2) Uani 1 1 d . . .
F34 F 0.1103(6) 0.3988(2) 0.1901(4) 0.167(7) Uani 1 1 d . . .
F35 F 0.2270(5) 0.41539(19) 0.2176(3) 0.148(3) Uani 1 1 d . . .
P100 P 0.7657(3) 0.1044(2) 0.2342(2) 0.062(3) Uani 0.50 1 d P C 1
F10 F 0.7668(8) 0.0618(5) 0.2387(5) 0.100(6) Uani 0.50 1 d PU C 1
F12 F 0.8396(5) 0.0985(3) 0.2661(4) 0.040(4) Uani 0.50 1 d P C 1
F13 F 0.7575(5) 0.1021(3) 0.1853(4) 0.023(3) Uani 0.50 1 d PU C 1
F14 F 0.7711(6) 0.1117(4) 0.2806(5) 0.076(5) Uani 0.50 1 d PU C 1
F15 F 0.6941(5) 0.0944(4) 0.2102(4) 0.050(5) Uani 0.50 1 d P C 1
P10' P 0.7724(4) 0.1916(3) 0.2283(3) 0.071(3) Uani 0.50 1 d P D 2
F10' F 0.7680(14) 0.1547(8) 0.2024(11) 0.214(14) Uiso 0.50 1 d P D 2
F11' F 0.7559(13) 0.1438(8) 0.2512(10) 0.199(13) Uiso 0.50 1 d P D 2
F12' F 0.7696(5) 0.2164(3) 0.2639(4) 0.026(3) Uani 0.50 1 d PU D 2
F13' F 0.7750(5) 0.2200(3) 0.1935(4) 0.030(3) Uani 0.50 1 d PU D 2
F14' F 0.8456(5) 0.1908(3) 0.2636(4) 0.025(2) Uani 0.50 1 d PU D 2
F15' F 0.6964(5) 0.1929(3) 0.1910(4) 0.023(3) Uani 0.50 1 d PU D 2
C900 C 0.8030(14) 0.3709(9) 0.3245(12) 0.107(10) Uani 0.50 1 d PU . .
H90J H 0.7897 0.3912 0.3320 0.160 Uiso 0.50 1 calc PR . .
H90K H 0.8064 0.3748 0.2974 0.160 Uiso 0.50 1 calc PR . .
H90L H 0.8458 0.3637 0.3534 0.160 Uiso 0.50 1 calc PR . .
C901 C 0.7584(14) 0.3479(7) 0.3118(10) 0.095(11) Uani 0.50 1 d P . .
H90A H 0.7735 0.3305 0.3001 0.114 Uiso 0.50 1 calc PR . .
H90B H 0.7192 0.3574 0.2815 0.114 Uiso 0.50 1 calc PR . .
C902 C 0.7249(13) 0.3270(8) 0.3307(10) 0.082(9) Uani 0.50 1 d PU . .
H90C H 0.7622 0.3132 0.3560 0.098 Uiso 0.50 1 calc PR . .
H90D H 0.7192 0.3435 0.3494 0.098 Uiso 0.50 1 calc PR . .
C903 C 0.6680(12) 0.3051(6) 0.3132(8) 0.053(7) Uani 0.50 1 d PU . .
H90E H 0.6729 0.2847 0.2996 0.064 Uiso 0.50 1 calc PR . .
H90F H 0.6663 0.2990 0.3408 0.064 Uiso 0.50 1 calc PR . .
C904 C 0.6109(11) 0.3208(7) 0.2777(8) 0.056(7) Uani 0.50 1 d PU . .
H90G H 0.5946 0.3337 0.2932 0.085 Uiso 0.50 1 calc PR . .
H90H H 0.5776 0.3047 0.2555 0.085 Uiso 0.50 1 calc PR . .
H90I H 0.6197 0.3355 0.2592 0.085 Uiso 0.50 1 calc PR . .
C910 C 0.9771(16) 0.5265(2) 0.2230(7) 0.021(11) Uiso 0.25 1 d PD . .
H91J H 1.0184 0.5388 0.2438 0.031 Uiso 0.25 1 calc PR . .
H91K H 0.9421 0.5374 0.2228 0.031 Uiso 0.25 1 calc PR . .
H91L H 0.9647 0.5256 0.1895 0.031 Uiso 0.25 1 calc PR . .
C911 C 0.9866(15) 0.4920(3) 0.2428(5) 0.012(10) Uiso 0.25 1 d PD . .
H91A H 0.9591 0.4866 0.2542 0.014 Uiso 0.25 1 calc PR . .
H91B H 1.0332 0.4857 0.2673 0.014 Uiso 0.25 1 calc PR . .
C912 C 0.957(2) 0.4803(3) 0.1905(6) 0.08(2) Uiso 0.25 1 d PD . .
H91C H 0.9851 0.4861 0.1793 0.091 Uiso 0.25 1 calc PR . .
H91D H 0.9112 0.4874 0.1661 0.091 Uiso 0.25 1 calc PR . .
C913 C 0.964(3) 0.4443(3) 0.2060(11) 0.14(3) Uiso 0.25 1 d PD . .
H91E H 0.9308 0.4438 0.2131 0.166 Uiso 0.25 1 calc PR . .
H91F H 1.0068 0.4454 0.2387 0.166 Uiso 0.25 1 calc PR . .
C914 C 0.964(3) 0.4072(5) 0.195(2) 0.13(3) Uiso 0.25 1 d PD . .
H91G H 0.9294 0.4030 0.1601 0.194 Uiso 0.25 1 calc PR . .
H91H H 0.9557 0.3941 0.2149 0.194 Uiso 0.25 1 calc PR . .
H91I H 1.0071 0.4013 0.2024 0.194 Uiso 0.25 1 calc PR . .
O1 O 0.6683(13) 0.5362(7) 0.1041(10) 0.146(11) Uiso 0.50 1 d P . .
O2 O 0.4942(11) 0.0219(8) 0.1911(8) 0.159(14) Uani 0.50 1 d P . .
O3 O 0.5759(16) 0.4105(9) 0.0930(12) 0.061(11) Uiso 0.25 1 d P . .
O4 O 0.5862(11) -0.0575(6) 0.2804(11) 0.145(12) Uani 0.50 1 d P . .
O5 O 0.7831(17) 0.0408(10) -0.0967(13) 0.077(13) Uiso 0.25 1 d P . .
O6 O 0.8449(10) 0.2930(5) 0.1285(8) 0.097(8) Uiso 0.50 1 d P E 1
O7 O 0.8174(11) 0.3283(6) 0.1470(9) 0.126(10) Uiso 0.50 1 d P F 2

loop_
_atom_site_aniso_label
_atom_site_aniso_U_11
_atom_site_aniso_U_22
_atom_site_aniso_U_33
_atom_site_aniso_U_23
_atom_site_aniso_U_13
_atom_site_aniso_U_12
Cu1 0.0356(6) 0.0322(9) 0.0365(6) 0.0070(6) 0.0269(5) 0.0043(7)
Cu2 0.0383(6) 0.0281(8) 0.0373(7) 0.0046(6) 0.0277(5) 0.0039(7)
Cu3 0.0275(6) 0.0275(8) 0.0201(6) 0.0014(6) 0.0158(5) 0.0026(6)
Cu4 0.0359(6) 0.0423(9) 0.0320(6) -0.0004(6) 0.0252(5) -0.0014(7)
Cu5 0.0425(7) 0.0488(10) 0.0396(7) -0.0061(7) 0.0264(6) -0.0052(8)
Cu6 0.0316(7) 0.0283(8) 0.0283(7) -0.0002(6) 0.0168(5) -0.0053(7)
P10 0.0354(16) 0.0287(19) 0.0328(16) 0.0048(14) 0.0167(13) 0.0048(15)
N10 0.021(4) 0.038(6) 0.022(4) -0.016(4) 0.013(3) -0.018(4)
P11 0.0531(16) 0.034(2) 0.0526(17) 0.0120(15) 0.0400(13) 0.0081(16)
N11 0.032(4) 0.061(7) 0.027(4) -0.006(5) 0.022(3) -0.011(5)
C101 0.032(6) 0.044(8) 0.042(6) -0.012(6) 0.022(5) 0.004(6)
C102 0.028(5) 0.026(7) 0.026(5) 0.002(5) 0.014(4) 0.001(5)
C103 0.007(5) 0.037(7) 0.022(6) -0.007(5) -0.006(5) 0.008(5)
C104 0.074(6) 0.049(8) 0.093(7) -0.040(6) 0.076(5) -0.040(6)
C105 0.033(7) 0.061(9) 0.057(8) 0.045(7) 0.011(6) 0.002(7)
C106 0.051(6) 0.022(7) 0.064(6) 0.023(5) 0.044(5) 0.009(6)
C107 0.024(5) 0.024(7) 0.025(5) 0.001(5) 0.014(4) 0.010(5)
C108 0.034(5) 0.033(7) 0.016(5) 0.004(5) 0.016(4) 0.005(5)
C109 0.032(5) 0.029(7) 0.028(5) 0.003(5) 0.021(4) 0.002(5)
C110 0.018(4) 0.028(6) 0.035(5) 0.010(4) 0.024(3) 0.007(5)
C111 0.055(6) 0.053(8) 0.023(5) 0.022(5) 0.019(4) -0.008(6)
C112 0.062(6) 0.055(9) 0.046(6) 0.020(6) 0.045(5) 0.033(6)
C113 0.044(6) 0.039(7) 0.019(5) 0.019(5) 0.018(4) 0.013(5)
C114 0.036(5) 0.029(7) 0.025(5) -0.006(5) 0.022(4) -0.005(5)
C115 0.058(6) 0.011(6) 0.080(7) -0.002(6) 0.049(5) 0.008(6)
C116 0.098(6) 0.015(7) 0.054(5) 0.012(5) 0.068(4) 0.016(6)
C117 0.095(6) 0.039(7) 0.059(6) 0.006(5) 0.064(4) 0.015(6)
C118 0.118(8) 0.017(7) 0.119(9) 0.017(7) 0.097(6) 0.012(7)
C119 0.135(7) 0.036(9) 0.120(8) -0.003(7) 0.115(6) -0.004(7)
C120 0.068(6) 0.035(8) 0.041(6) -0.002(6) 0.041(5) 0.000(6)
C121 0.073(7) 0.047(8) 0.061(7) 0.034(6) 0.033(5) -0.015(6)
C122 0.139(9) 0.033(9) 0.143(10) 0.037(7) 0.114(7) 0.036(8)
C123 0.088(9) 0.072(10) 0.079(9) 0.010(8) 0.015(7) -0.030(8)
C124 0.060(6) 0.125(13) 0.190(11) 0.120(10) 0.097(7) 0.068(8)
C125 0.229(13) 0.110(16) 0.157(12) 0.031(11) 0.164(10) 0.046(13)
C126 0.064(6) 0.147(15) 0.190(11) 0.112(10) 0.104(6) 0.057(9)
C127 0.116(6) 0.035(7) 0.076(6) 0.043(5) 0.091(4) 0.049(6)
C128 0.071(6) 0.034(8) 0.081(7) -0.006(6) 0.063(5) -0.003(6)
C129 0.063(7) 0.021(7) 0.085(8) 0.004(6) 0.046(6) -0.006(7)
C130 0.119(7) 0.032(8) 0.118(8) 0.014(6) 0.107(6) 0.012(7)
C131 0.141(7) 0.029(7) 0.105(7) 0.048(6) 0.114(5) 0.054(7)
C132 0.079(6) 0.044(9) 0.111(8) 0.004(7) 0.083(5) 0.022(7)
C133 0.032(7) 0.019(6) 0.037(7) 0.002(6) -0.020(5) -0.002(6)
C134 0.061(7) 0.142(14) 0.033(6) -0.029(8) 0.026(6) 0.029(9)
C135 0.120(10) 0.138(12) 0.130(10) -0.023(10) 0.070(7) 0.022(10)
C136 0.103(6) 0.075(7) 0.074(6) -0.024(5) 0.047(4) 0.041(5)
C137 0.068(6) 0.058(7) 0.079(6) 0.004(6) 0.026(4) -0.007(5)
C138 0.068(9) 0.044(9) 0.020(7) 0.013(6) -0.002(7) 0.022(8)
C139 0.047(5) 0.033(7) 0.071(6) 0.027(6) 0.050(5) 0.014(6)
C140 0.042(7) 0.052(9) 0.041(8) 0.011(7) 0.007(6) 0.014(7)
C141 0.081(8) 0.061(9) 0.095(8) 0.030(7) 0.048(6) 0.042(7)
C142 0.096(8) 0.057(10) 0.124(9) 0.028(8) 0.089(7) 0.021(8)
C143 0.085(8) 0.029(7) 0.091(8) 0.004(7) 0.045(6) 0.014(7)
C144 0.059(8) 0.125(15) 0.042(8) 0.000(9) 0.028(6) -0.007(10)
P20 0.0393(14) 0.038(2) 0.0473(16) 0.0018(15) 0.0329(12) -0.0055(16)
P21 0.0330(14) 0.0296(19) 0.0277(14) 0.0032(13) 0.0214(11) 0.0078(14)
N20 0.037(4) 0.040(6) 0.016(4) 0.006(4) 0.017(3) 0.020(5)
N21 0.043(5) 0.019(5) 0.011(4) -0.004(4) 0.008(4) -0.013(5)
C201 0.042(6) 0.035(8) 0.039(6) 0.002(6) 0.020(5) 0.006(6)
C202 0.025(5) 0.048(8) 0.042(6) 0.016(6) 0.022(4) 0.014(6)
C203 0.037(6) 0.042(8) 0.033(6) -0.026(6) 0.018(5) -0.023(6)
C204 0.073(6) 0.049(9) 0.061(6) -0.025(6) 0.060(5) -0.013(7)
C205 0.076(6) 0.051(9) 0.062(6) -0.011(6) 0.058(5) 0.006(7)
C206 0.043(5) 0.077(9) 0.075(6) 0.028(6) 0.049(4) 0.013(6)
C207 0.033(6) 0.019(6) 0.026(6) 0.011(5) 0.014(4) 0.003(5)
C208 0.020(5) 0.028(7) 0.031(5) -0.008(5) 0.016(4) -0.009(5)
C209 0.025(4) 0.014(6) 0.036(5) 0.010(4) 0.025(4) 0.007(5)
C210 0.008(4) 0.019(6) 0.050(6) 0.004(5) 0.014(4) 0.002(5)
C211 0.013(4) 0.039(6) 0.032(4) 0.005(4) 0.012(3) -0.004(4)
C212 0.013(5) 0.027(7) 0.034(6) 0.003(5) 0.011(4) 0.006(5)
C213 0.031(5) 0.017(6) 0.035(6) -0.011(5) 0.020(4) -0.006(5)
C214 0.028(4) 0.047(7) 0.051(5) 0.002(5) 0.033(4) -0.011(5)
C215 0.064(6) 0.048(8) 0.029(5) 0.020(5) 0.039(4) 0.030(6)
C216 0.044(5) 0.050(8) 0.015(5) -0.002(5) 0.022(4) -0.013(6)
C217 0.043(6) 0.023(7) 0.048(6) 0.001(5) 0.033(5) 0.008(6)
C218 0.067(7) 0.031(8) 0.037(6) 0.005(6) 0.029(5) -0.018(7)
C219 0.066(7) 0.039(8) 0.041(6) -0.026(6) 0.031(5) -0.016(7)
C220 0.038(6) 0.041(8) 0.034(6) -0.017(6) 0.019(5) -0.032(6)
C221 0.022(5) 0.019(6) 0.007(5) 0.006(4) -0.002(4) 0.011(5)
C222 0.041(6) 0.057(9) 0.009(5) 0.012(5) 0.013(4) 0.011(6)
C223 0.056(6) 0.055(9) 0.020(5) 0.007(5) 0.028(4) 0.005(7)
C224 0.078(7) 0.034(8) 0.028(5) 0.012(5) 0.040(5) -0.001(7)
C225 0.049(6) 0.009(6) 0.084(7) 0.005(6) 0.047(5) 0.002(6)
C226 0.027(5) 0.034(7) 0.028(6) 0.019(5) 0.013(4) 0.016(6)
C227 0.031(5) 0.068(8) 0.018(5) 0.010(5) 0.021(4) 0.020(6)
C228 0.021(5) 0.060(9) 0.032(6) -0.002(6) 0.014(4) 0.014(6)
C229 0.035(5) 0.072(9) 0.022(5) 0.007(6) 0.021(4) 0.030(6)
C230 0.025(4) 0.058(6) 0.047(5) 0.016(5) 0.025(3) -0.005(5)
C231 0.028(5) 0.043(8) 0.037(6) -0.006(6) 0.019(5) 0.000(6)
C232 0.027(5) 0.035(7) 0.025(5) 0.003(5) 0.019(4) 0.004(5)
C233 0.022(6) 0.047(8) 0.054(7) 0.011(6) 0.014(5) -0.008(6)
C234 0.042(6) 0.075(10) 0.048(7) -0.014(7) 0.026(5) -0.020(7)
C235 0.077(8) 0.082(9) 0.036(7) 0.011(7) 0.018(6) -0.034(7)
C236 0.081(9) 0.056(10) 0.116(11) 0.025(9) 0.063(8) 0.026(9)
C237 0.050(10) 0.118(15) 0.054(10) 0.009(10) 0.000(8) 0.025(10)
C238 0.091(9) 0.037(9) 0.105(10) -0.030(7) 0.067(7) -0.021(8)
C239 0.088(6) 0.025(7) 0.101(7) -0.004(6) 0.081(5) -0.003(6)
C240 0.079(9) 0.060(11) 0.126(11) 0.021(9) 0.061(8) -0.018(9)
C241 0.122(9) 0.120(11) 0.146(10) 0.043(9) 0.083(7) -0.037(9)
C242 0.173(7) 0.092(12) 0.227(10) 0.072(9) 0.187(6) 0.032(9)
C243 0.166(7) 0.068(11) 0.179(9) 0.032(8) 0.164(6) 0.007(9)
C244 0.074(7) 0.047(9) 0.070(7) 0.010(7) 0.053(6) 0.032(7)
P30 0.0292(13) 0.0353(19) 0.0200(13) -0.0052(13) 0.0186(10) -0.0017(14)
P31 0.0385(14) 0.052(2) 0.0211(13) 0.0016(14) 0.0201(11) -0.0049(17)
N30 0.012(4) 0.019(5) 0.013(4) -0.006(4) -0.007(3) 0.003(4)
N31 0.053(5) 0.115(10) 0.020(5) 0.011(6) 0.024(4) 0.026(7)
C301 0.015(5) 0.017(6) 0.051(7) 0.000(5) 0.012(5) 0.004(5)
C302 0.019(6) 0.024(7) 0.013(6) -0.002(5) -0.005(5) -0.007(5)
C303 0.047(5) 0.024(7) 0.024(5) 0.010(5) 0.026(4) 0.011(5)
C304 0.063(6) 0.024(7) 0.054(6) 0.020(5) 0.050(4) 0.010(6)
C305 0.061(7) 0.024(7) 0.057(7) -0.001(6) 0.038(5) 0.012(6)
C306 0.046(6) 0.048(8) 0.027(5) -0.020(5) 0.027(4) -0.014(6)
C307 0.028(4) 0.037(7) 0.018(4) 0.001(5) 0.020(3) 0.003(5)
C308 0.034(5) 0.040(8) 0.022(5) -0.007(5) 0.020(4) -0.013(6)
C309 0.053(6) 0.012(6) 0.029(5) -0.008(4) 0.031(4) -0.007(5)
C310 0.020(4) 0.041(6) 0.030(4) 0.020(4) 0.015(3) -0.003(4)
C311 0.037(5) 0.034(7) 0.024(5) 0.011(5) 0.025(4) 0.013(5)
C312 0.024(5) 0.021(6) 0.021(5) 0.012(5) 0.007(4) -0.001(5)
C313 0.033(5) 0.057(8) 0.019(4) 0.021(5) 0.021(4) 0.019(5)
C314 0.015(4) 0.012(5) 0.008(4) 0.004(3) 0.010(3) 0.004(4)
C315 0.059(6) 0.039(8) 0.027(5) -0.015(5) 0.033(4) -0.013(6)
C316 0.064(7) 0.021(7) 0.020(5) -0.004(5) 0.025(5) 0.002(6)
C317 0.048(4) 0.052(6) 0.045(4) 0.003(4) 0.039(3) -0.013(5)
C318 0.018(5) 0.054(8) 0.049(7) 0.034(6) 0.015(5) 0.007(6)
C319 0.010(5) 0.082(11) 0.050(7) 0.013(7) 0.015(5) 0.010(7)
C320 0.048(6) 0.036(7) 0.022(6) 0.017(5) 0.010(5) 0.017(6)
C321 0.023(5) 0.045(8) 0.027(5) 0.014(5) 0.015(4) -0.008(6)
C322 0.068(7) 0.038(8) 0.028(5) -0.016(5) 0.033(5) -0.022(6)
C323 0.063(8) 0.036(8) 0.029(7) 0.011(6) 0.008(6) -0.001(7)
C324 0.043(6) 0.046(8) 0.067(7) 0.034(6) 0.033(5) 0.002(7)
C325 0.056(7) 0.042(8) 0.033(7) -0.003(6) 0.021(5) -0.011(7)
C326 0.062(7) 0.060(9) 0.024(6) -0.002(6) 0.026(5) -0.021(7)
C327 0.041(4) 0.050(6) 0.026(4) 0.004(4) 0.023(3) -0.017(5)
C328 0.035(5) 0.063(8) 0.047(5) -0.012(5) 0.036(4) -0.027(5)
C329 0.066(7) 0.118(13) 0.059(7) -0.033(8) 0.052(5) -0.051(8)
C330 0.149(7) 0.038(8) 0.125(7) -0.037(6) 0.127(5) -0.051(7)
C331 0.053(6) 0.106(9) 0.038(6) 0.030(6) 0.019(5) -0.039(7)
C332 0.045(6) 0.068(10) 0.027(6) 0.006(6) 0.022(5) -0.006(7)
C333 0.033(4) 0.035(7) 0.040(5) -0.007(5) 0.034(4) -0.012(5)
C334 0.036(5) 0.040(8) 0.048(6) -0.002(5) 0.035(4) -0.006(6)
C335 0.049(6) 0.067(10) 0.075(7) -0.008(7) 0.052(5) 0.001(7)
C336 0.095(7) 0.070(10) 0.027(5) 0.001(6) 0.048(5) -0.013(8)
C337 0.019(5) 0.059(9) 0.043(6) 0.012(6) 0.017(5) 0.013(6)
C338 0.042(5) 0.046(8) 0.032(5) 0.013(5) 0.032(4) 0.018(6)
C339 0.034(5) 0.042(7) 0.011(4) -0.004(4) 0.016(4) -0.004(5)
C340 0.066(7) 0.032(8) 0.030(6) 0.002(5) 0.030(5) 0.013(6)
C341 0.082(9) 0.051(9) 0.019(6) -0.025(6) 0.017(6) -0.044(8)
C342 0.010(5) 0.034(8) 0.046(7) 0.009(6) 0.001(5) -0.004(6)
C343 0.027(5) 0.059(9) 0.032(6) -0.003(6) 0.018(4) 0.000(6)
C344 0.027(5) 0.037(7) 0.027(5) -0.001(5) 0.020(4) -0.001(5)
P40 0.0382(15) 0.035(2) 0.0316(15) 0.0030(14) 0.0242(12) 0.0004(15)
P41 0.0580(19) 0.048(2) 0.0492(19) -0.0126(17) 0.0332(15) -0.0060(19)
N40 0.030(4) 0.035(6) 0.025(4) 0.002(4) 0.016(3) 0.012(5)
N41 0.023(4) 0.050(7) 0.020(4) 0.010(4) 0.011(3) -0.004(5)
C401 0.030(5) 0.023(7) 0.056(6) 0.011(5) 0.036(4) 0.015(5)
C402 0.028(5) 0.035(7) 0.047(6) 0.016(5) 0.032(4) 0.016(5)
C403 0.088(7) 0.035(8) 0.062(7) 0.005(6) 0.060(5) -0.001(7)
C404 0.044(7) 0.082(11) 0.063(8) 0.048(8) 0.029(6) 0.021(8)
C405 0.062(6) 0.047(9) 0.064(7) 0.016(6) 0.052(5) 0.028(6)
C406 0.033(6) 0.054(9) 0.039(6) 0.004(6) 0.020(5) -0.001(7)
C407 0.008(5) 0.016(6) 0.028(6) -0.011(5) 0.002(4) -0.005(5)
C408 0.012(5) 0.049(8) 0.018(5) 0.010(5) 0.003(4) -0.004(6)
C409 0.007(5) 0.074(9) 0.023(6) 0.016(6) 0.006(4) 0.011(6)
C410 0.025(5) 0.025(7) 0.031(5) 0.000(5) 0.020(4) 0.003(5)
C411 0.029(5) 0.052(8) 0.019(5) -0.014(5) 0.014(4) -0.010(6)
C412 0.031(5) 0.077(10) 0.015(5) -0.009(6) 0.016(4) -0.015(7)
C413 0.038(6) 0.038(8) 0.021(6) 0.003(5) 0.011(5) -0.019(6)
C414 0.034(5) 0.029(7) 0.025(5) 0.003(5) 0.026(4) 0.001(5)
C415 0.060(6) 0.049(7) 0.026(5) 0.020(5) 0.028(4) -0.004(6)
C416 0.064(8) 0.059(10) 0.038(7) -0.013(7) 0.019(6) -0.021(8)
C417 0.078(9) 0.038(8) 0.041(8) 0.002(7) 0.021(7) -0.023(8)
C418 0.091(8) 0.067(10) 0.033(6) 0.021(7) 0.037(6) -0.005(8)
C419 0.110(10) 0.033(8) 0.036(7) 0.004(6) 0.039(6) -0.009(8)
C420 0.038(6) 0.043(8) 0.020(6) 0.003(6) 0.008(5) 0.007(6)
C421 0.157(8) 0.024(8) 0.161(9) -0.020(7) 0.143(6) -0.022(7)
C422 0.061(11) 0.129(17) 0.061(11) -0.001(11) 0.003(9) 0.011(12)
C423 0.088(9) 0.046(10) 0.154(13) 0.004(10) 0.074(9) 0.022(9)
C424 0.104(12) 0.036(9) 0.116(13) -0.037(9) 0.040(10) -0.001(9)
C425 0.102(12) 0.107(14) 0.094(11) -0.068(10) 0.046(9) -0.048(11)
C426 0.139(12) 0.062(11) 0.099(10) -0.043(9) 0.070(9) 0.016(10)
C427 0.081(11) 0.035(8) 0.021(7) -0.011(6) -0.011(7) 0.013(8)
C428 0.080(8) 0.123(15) 0.059(8) -0.004(9) 0.051(6) 0.000(10)
C429 0.114(9) 0.123(11) 0.053(7) -0.005(8) 0.048(6) 0.012(9)
C430 0.060(7) 0.176(18) 0.055(8) -0.023(10) 0.043(6) -0.045(10)
C431 0.027(7) 0.100(12) 0.058(8) 0.005(9) 0.019(6) -0.005(8)
C432 0.091(7) 0.045(9) 0.132(10) -0.003(8) 0.087(7) -0.035(8)
C433 0.052(6) 0.035(7) 0.014(5) -0.005(5) 0.012(5) -0.029(6)
C434 0.046(5) 0.037(8) 0.044(6) 0.002(5) 0.036(4) 0.001(6)
C435 0.049(6) 0.042(8) 0.031(5) 0.000(5) 0.029(4) -0.008(6)
C436 0.050(6) 0.071(10) 0.023(6) -0.009(6) 0.021(5) -0.029(7)
C437 0.028(6) 0.035(8) 0.029(6) 0.006(6) 0.004(5) 0.009(6)
C438 0.045(5) 0.040(8) 0.063(6) -0.025(5) 0.048(4) -0.021(6)
C439 0.030(5) 0.034(7) 0.043(5) 0.000(5) 0.031(4) 0.005(5)
C440 0.052(7) 0.053(9) 0.050(7) 0.021(6) 0.031(5) 0.012(7)
C441 0.097(8) 0.061(10) 0.108(10) -0.044(8) 0.074(7) -0.049(8)
C442 0.089(8) 0.068(11) 0.069(8) -0.004(8) 0.053(7) -0.032(8)
C443 0.083(7) 0.027(8) 0.122(9) 0.034(7) 0.079(6) 0.013(7)
C444 0.073(7) 0.032(7) 0.081(7) 0.022(6) 0.052(5) 0.003(6)
P50 0.0494(17) 0.065(3) 0.0586(19) -0.0194(18) 0.0382(14) -0.0054(19)
P51 0.0353(16) 0.035(2) 0.0397(17) -0.0002(15) 0.0186(13) -0.0080(16)
N50 0.045(5) 0.056(7) 0.045(5) -0.006(5) 0.031(4) -0.016(5)
N51 0.046(5) 0.015(5) 0.021(4) 0.003(4) 0.015(4) -0.005(4)
C501 0.069(7) 0.055(8) 0.047(6) -0.038(6) 0.034(5) -0.023(6)
C502 0.032(6) 0.087(11) 0.069(8) -0.032(8) 0.035(5) -0.014(7)
C503 0.111(11) 0.074(11) 0.014(7) -0.014(7) 0.018(7) -0.008(10)
C504 0.074(8) 0.126(15) 0.054(7) -0.036(8) 0.047(6) -0.017(10)
C505 0.121(7) 0.095(10) 0.046(5) -0.010(6) 0.072(5) -0.029(7)
C506 0.044(6) 0.112(12) 0.091(7) -0.064(8) 0.056(5) -0.017(8)
C507 0.033(7) 0.072(10) 0.019(6) 0.019(6) 0.004(5) -0.010(7)
C508 0.029(6) 0.062(9) 0.020(6) 0.012(6) 0.006(5) 0.012(7)
C509 0.032(6) 0.023(7) 0.034(7) 0.006(6) 0.004(5) 0.004(6)
C510 0.032(6) 0.049(8) 0.018(5) 0.013(6) 0.010(5) 0.013(6)
C511 0.033(5) 0.036(7) 0.032(6) 0.015(5) 0.021(4) 0.009(6)
C512 0.039(6) 0.057(9) 0.029(6) 0.010(6) 0.017(5) 0.005(7)
C513 0.033(7) 0.048(9) 0.028(7) 0.014(6) 0.000(6) -0.008(7)
C514 0.016(4) 0.029(7) 0.039(6) 0.005(5) 0.020(4) 0.004(5)
C515 0.038(6) 0.059(9) 0.024(6) -0.017(6) 0.016(5) -0.003(7)
C516 0.074(7) 0.027(7) 0.026(5) 0.000(5) 0.027(5) 0.012(6)
C517 0.064(9) 0.045(9) 0.090(11) -0.006(8) 0.028(8) -0.032(8)
C518 0.085(8) 0.028(7) 0.077(8) 0.013(7) 0.033(6) 0.006(7)
C519 0.048(7) 0.031(8) 0.074(9) 0.008(7) 0.025(7) -0.015(7)
C520 0.035(6) 0.059(9) 0.027(6) 0.009(6) 0.010(5) 0.021(7)
C521 0.030(5) 0.069(10) 0.051(7) -0.011(7) 0.028(5) -0.024(7)
C522 0.050(7) 0.036(8) 0.046(7) -0.005(6) 0.019(6) -0.003(7)
C523 0.035(5) 0.068(10) 0.076(7) -0.002(7) 0.044(5) -0.022(7)
C524 0.049(7) 0.088(13) 0.127(11) -0.028(10) 0.059(7) -0.014(9)
C525 0.062(6) 0.104(10) 0.077(7) -0.001(7) 0.054(5) -0.035(7)
C526 0.095(9) 0.054(10) 0.096(10) -0.007(8) 0.063(8) -0.015(9)
C527 0.102(8) 0.020(7) 0.042(6) 0.006(5) 0.048(6) 0.018(7)
C528 0.100(10) 0.017(8) 0.070(9) -0.001(7) 0.034(8) -0.001(8)
C529 0.112(8) 0.044(8) 0.050(6) -0.014(6) 0.051(5) -0.002(7)
C530 0.017(7) 0.074(11) 0.056(9) -0.004(8) -0.004(7) 0.003(8)
C531 0.037(7) 0.061(10) 0.036(7) -0.017(7) 0.003(6) -0.020(7)
C532 0.027(7) 0.040(9) 0.102(11) -0.010(8) 0.024(7) -0.006(7)
C533 0.053(6) 0.081(9) 0.033(6) -0.026(6) 0.015(5) 0.026(7)
C534 0.049(8) 0.110(13) 0.055(9) -0.003(9) 0.017(7) 0.037(9)
C535 0.116(8) 0.102(10) 0.062(7) 0.006(7) 0.061(6) 0.057(8)
C536 0.049(7) 0.070(9) 0.132(9) -0.049(8) 0.049(6) -0.005(7)
C537 0.127(10) 0.142(13) 0.091(9) -0.006(9) 0.056(7) 0.018(10)
C538 0.064(7) 0.052(10) 0.126(11) -0.002(8) 0.064(7) -0.011(8)
C539 0.084(7) 0.060(10) 0.101(8) -0.036(7) 0.076(6) -0.020(8)
C540 0.119(9) 0.067(11) 0.183(11) -0.064(9) 0.118(8) -0.006(9)
C541 0.083(9) 0.103(14) 0.181(15) -0.005(12) 0.085(9) 0.038(10)
C542 0.159(10) 0.106(11) 0.114(8) -0.056(8) 0.099(7) -0.034(9)
C543 0.293(14) 0.15(2) 0.296(16) 0.004(15) 0.264(11) 0.029(16)
C544 0.127(9) 0.076(12) 0.101(9) -0.010(8) 0.090(7) 0.009(10)
P60 0.0358(15) 0.036(2) 0.0248(14) -0.0019(14) 0.0183(12) -0.0051(15)
P61 0.0282(14) 0.041(2) 0.0300(15) 0.0023(14) 0.0175(11) 0.0031(16)
N60 0.029(5) 0.020(5) 0.019(5) 0.000(4) 0.001(4) -0.005(4)
N61 0.017(4) 0.047(6) 0.018(4) 0.003(4) 0.005(3) -0.009(5)
C601 0.026(6) 0.023(7) 0.031(6) -0.002(5) 0.009(5) -0.002(5)
C602 0.037(5) 0.043(8) 0.023(5) 0.014(5) 0.022(4) -0.002(6)
C603 0.043(6) 0.018(6) 0.025(5) 0.000(5) 0.019(4) -0.012(5)
C604 0.036(6) 0.038(8) 0.025(6) -0.020(6) 0.006(5) 0.005(6)
C605 0.036(5) 0.020(6) 0.048(6) -0.011(5) 0.021(4) -0.021(5)
C606 0.041(6) 0.047(8) 0.028(6) 0.025(6) 0.021(5) 0.012(6)
C607 0.029(5) 0.033(7) 0.023(5) -0.004(5) 0.021(4) -0.011(5)
C608 0.019(5) 0.026(7) 0.024(5) 0.009(5) 0.014(4) 0.017(5)
C609 0.030(6) 0.011(6) 0.022(6) 0.008(5) 0.006(5) -0.004(5)
C610 0.013(4) 0.036(7) 0.020(5) -0.006(5) 0.011(4) 0.001(5)
C611 0.043(6) 0.024(7) 0.030(5) -0.005(5) 0.025(4) -0.006(6)
C612 0.035(6) 0.017(6) 0.034(6) 0.003(5) 0.020(5) 0.006(5)
C613 0.039(5) 0.053(8) 0.012(5) -0.019(5) 0.018(4) -0.016(6)
C614 0.046(6) 0.023(7) 0.035(6) 0.001(5) 0.022(5) -0.006(6)
C615 0.039(5) 0.031(6) 0.039(5) 0.025(5) 0.030(4) 0.014(5)
C616 0.028(5) 0.041(8) 0.014(5) 0.000(5) 0.014(4) -0.007(5)
C617 0.024(5) 0.058(8) 0.023(5) 0.017(5) 0.016(4) 0.022(6)
C618 0.004(5) 0.065(9) 0.036(6) 0.015(6) 0.004(5) -0.001(6)
C619 0.029(6) 0.029(7) 0.034(7) -0.009(6) 0.005(5) -0.011(6)
C620 0.025(5) 0.044(8) 0.039(6) -0.006(6) 0.019(5) -0.017(6)
C621 0.031(5) 0.039(8) 0.067(7) -0.030(6) 0.031(5) -0.009(6)
C622 0.078(7) 0.045(9) 0.053(7) 0.026(6) 0.049(5) 0.022(7)
C623 0.084(8) 0.068(11) 0.083(8) 0.029(8) 0.061(6) 0.035(8)
C624 0.041(7) 0.056(10) 0.078(9) -0.009(8) 0.029(6) 0.013(7)
C625 0.040(7) 0.109(13) 0.061(8) -0.005(8) 0.026(6) 0.044(8)
C626 0.049(7) 0.102(13) 0.043(7) -0.009(8) 0.024(6) 0.012(9)
C627 0.031(5) 0.050(8) 0.030(5) -0.006(5) 0.019(4) 0.019(6)
C628 0.027(5) 0.057(9) 0.034(6) 0.014(6) 0.020(4) 0.017(6)
C629 0.074(7) 0.071(10) 0.058(7) 0.021(7) 0.052(5) 0.040(7)
C630 0.074(8) 0.042(8) 0.038(7) -0.008(6) 0.028(6) 0.027(7)
C631 0.028(6) 0.077(10) 0.056(8) -0.030(8) 0.013(6) 0.024(7)
C632 0.024(6) 0.054(9) 0.045(7) -0.025(6) 0.014(5) -0.004(6)
C633 0.017(5) 0.045(8) 0.032(6) -0.004(5) 0.013(4) -0.007(6)
C634 0.064(7) 0.050(9) 0.023(5) -0.010(5) 0.030(5) -0.004(7)
C635 0.044(7) 0.071(10) 0.044(7) 0.016(7) 0.018(6) 0.002(8)
C636 0.042(6) 0.071(10) 0.039(6) -0.025(6) 0.026(5) -0.010(7)
C637 0.074(7) 0.110(13) 0.045(7) -0.019(8) 0.045(6) -0.018(9)
C638 0.052(7) 0.085(11) 0.035(6) -0.003(7) 0.029(5) -0.012(8)
C639 0.016(6) 0.101(11) 0.009(6) -0.015(7) -0.003(5) 0.003(7)
C640 0.105(9) 0.046(9) 0.102(9) 0.025(8) 0.067(7) -0.024(8)
C641 0.020(6) 0.086(9) 0.088(8) 0.047(7) 0.015(6) 0.010(7)
C642 0.039(7) 0.085(11) 0.072(8) 0.057(8) 0.025(6) 0.013(8)
C643 0.014(6) 0.084(9) 0.064(7) -0.018(7) 0.012(5) 0.005(6)
C644 0.071(7) 0.038(8) 0.062(7) -0.004(6) 0.048(5) -0.028(7)
P400 0.063(2) 0.154(5) 0.118(3) 0.053(3) 0.060(2) 0.022(3)
F40 0.084(6) 0.215(12) 0.163(8) 0.069(8) 0.076(5) 0.052(7)
F41 0.072(6) 0.206(12) 0.099(7) 0.018(7) 0.036(5) 0.027(7)
F42 0.090(4) 0.169(9) 0.155(6) 0.080(6) 0.097(4) 0.033(6)
F43 0.076(4) 0.178(10) 0.158(6) 0.053(7) 0.089(4) 0.009(6)
F44 0.048(5) 0.236(12) 0.109(6) 0.087(7) 0.038(4) 0.008(7)
F45 0.092(4) 0.242(11) 0.239(8) 0.157(8) 0.128(5) 0.103(6)
P500 0.107(3) 0.071(5) 0.088(3) -0.048(3) 0.094(3) -0.043(4)
F50 0.058(7) 0.059(9) 0.050(7) -0.034(6) 0.034(6) 0.003(7)
F51 0.263(13) 0.268(16) 0.252(13) -0.016(12) 0.190(9) 0.016(12)
F52 0.076(7) 0.039(9) 0.051(7) -0.004(6) 0.045(6) -0.001(7)
F53 0.164(11) 0.153(13) 0.117(10) 0.000(10) 0.087(8) 0.017(11)
F54 0.230(8) 0.117(11) 0.130(7) -0.102(7) 0.169(6) -0.146(9)
P50' 0.130(6) 0.109(9) 0.138(7) -0.035(6) 0.097(5) -0.021(7)
F50' 0.259(17) 0.082(14) 0.175(14) 0.043(12) 0.156(12) -0.021(15)
F51' 0.393(13) 0.108(17) 0.345(14) -0.070(13) 0.348(10) -0.068(15)
F52' 0.159(12) 0.188(14) 0.203(12) -0.036(11) 0.109(8) 0.002(11)
F53' 0.111(13) 0.193(19) 0.232(18) -0.153(15) 0.083(13) 0.003(15)
F54' 0.106(19) 0.47(5) 0.058(16) 0.02(2) -0.038(15) 0.12(3)
P200 0.0451(17) 0.056(3) 0.0558(19) -0.0167(18) 0.0322(14) 0.0046(19)
F20 0.060(4) 0.068(5) 0.083(4) -0.027(4) 0.049(3) 0.014(4)
F21 0.082(5) 0.067(5) 0.046(4) -0.008(4) 0.028(4) 0.014(4)
F22 0.058(4) 0.071(6) 0.106(5) -0.033(4) 0.055(3) -0.017(4)
F23 0.098(4) 0.056(5) 0.111(5) -0.026(4) 0.084(3) -0.028(4)
F24 0.064(4) 0.065(5) 0.068(4) -0.001(4) 0.040(3) 0.027(4)
F25 0.049(3) 0.085(6) 0.095(4) -0.023(4) 0.055(3) 0.011(4)
P300 0.169(4) 0.059(3) 0.100(3) 0.000(3) 0.086(3) 0.014(3)
F30 0.178(9) 0.090(8) 0.223(11) -0.028(8) 0.114(8) -0.011(8)
F31 0.635(17) 0.080(8) 0.132(7) 0.031(6) 0.240(8) 0.113(10)
F32 0.205(5) 0.036(5) 0.129(4) -0.014(4) 0.144(4) -0.015(5)
F33 0.091(4) 0.054(5) 0.032(3) 0.009(3) 0.035(3) -0.001(4)
F34 0.160(10) 0.084(7) 0.119(8) -0.069(6) 0.005(8) -0.001(7)
F35 0.342(7) 0.038(5) 0.202(5) 0.035(4) 0.236(5) 0.066(6)
P100 0.017(3) 0.144(8) 0.027(3) -0.024(4) 0.015(2) -0.007(4)
F10 0.111(8) 0.146(12) 0.074(7) 0.008(8) 0.072(6) 0.004(9)
F12 0.019(6) 0.070(10) 0.013(6) -0.025(6) 0.000(5) -0.002(7)
F13 0.020(4) 0.039(5) 0.018(4) 0.008(4) 0.015(3) -0.004(4)
F14 0.036(6) 0.144(11) 0.067(7) -0.037(8) 0.040(5) -0.022(7)
F15 0.028(6) 0.112(12) 0.015(6) 0.005(7) 0.015(4) -0.006(8)
P10' 0.055(4) 0.139(8) 0.023(3) -0.006(4) 0.024(3) -0.010(5)
F12' 0.016(3) 0.033(4) 0.023(3) -0.006(3) 0.009(2) 0.014(3)
F13' 0.024(3) 0.047(4) 0.026(3) 0.004(3) 0.018(2) -0.010(3)
F14' 0.023(3) 0.035(4) 0.031(3) 0.000(3) 0.023(2) 0.000(3)
F15' 0.021(4) 0.037(5) 0.022(4) 0.001(4) 0.019(3) 0.001(4)
C900 0.090(13) 0.114(15) 0.119(13) -0.004(12) 0.063(9) -0.005(12)
C901 0.137(19) 0.10(2) 0.076(16) 0.072(15) 0.075(14) 0.101(18)
C902 0.076(11) 0.108(15) 0.072(11) 0.016(11) 0.050(8) 0.031(11)
C903 0.074(11) 0.059(13) 0.035(9) -0.012(9) 0.037(7) 0.001(10)
C904 0.071(10) 0.070(13) 0.049(9) -0.022(9) 0.047(7) -0.009(10)
O2 0.066(14) 0.33(4) 0.048(13) -0.064(18) 0.014(11) -0.08(2)
O4 0.115(15) 0.10(2) 0.24(2) -0.003(18) 0.114(15) -0.006(15)

loop_
_atom_type_symbol
_atom_type_description
_atom_type_scat_dispersion_real
_atom_type_scat_dispersion_imag
_atom_type_scat_source
C C 0.0033 0.0016 'International Tables Vol C Tables 4.2.6.8 and 6.1.1.4'
H H 0.0000 0.0000 'International Tables Vol C Tables 4.2.6.8 and 6.1.1.4'
Cu Cu 0.3201 1.2651 'International Tables Vol C Tables 4.2.6.8 and 6.1.1.4'
F F 0.0171 0.0103 'International Tables Vol C Tables 4.2.6.8 and 6.1.1.4'
N N 0.0061 0.0033 'International Tables Vol C Tables 4.2.6.8 and 6.1.1.4'
P P 0.1023 0.0942 'International Tables Vol C Tables 4.2.6.8 and 6.1.1.4'
O O 0.0106 0.0060 'International Tables Vol C Tables 4.2.6.8 and 6.1.1.4'

loop_
_geom_angle_atom_site_label_1
_geom_angle_atom_site_label_2
_geom_angle_atom_site_label_3
_geom_angle
N10 Cu1 P10 86.2(2)
N10 Cu1 N61 114.0(3)
P10 Cu1 N61 115.4(2)
N10 Cu1 P61 132.4(2)
P10 Cu1 P61 126.76(14)
N61 Cu1 P61 84.4(3)
N20 Cu2 N11 117.1(4)
N20 Cu2 P11 122.5(2)
N11 Cu2 P11 85.3(3)
N20 Cu2 P20 88.0(3)
N11 Cu2 P20 126.8(2)
P11 Cu2 P20 121.18(14)
N30 Cu3 N21 117.1(3)
N30 Cu3 P21 129.0(3)
N21 Cu3 P21 88.2(3)
N30 Cu3 P30 84.6(3)
N21 Cu3 P30 120.9(3)
P21 Cu3 P30 121.06(11)
N40 Cu4 P40 86.1(3)
N40 Cu4 P31 138.3(2)
P40 Cu4 P31 126.31(14)
N40 Cu4 C314 113.0(3)
P40 Cu4 C314 111.4(2)
P31 Cu4 C314 81.6(3)
N41 Cu5 N50 115.2(4)
N41 Cu5 P41 87.6(3)
N50 Cu5 P41 123.6(2)
N41 Cu5 P50 125.7(2)
N50 Cu5 P50 87.9(3)
P41 Cu5 P50 120.75(16)
N60 Cu6 N51 115.4(3)
N60 Cu6 P51 130.5(3)
N51 Cu6 P51 88.9(3)
N60 Cu6 P60 85.3(3)
N51 Cu6 P60 121.6(3)
P51 Cu6 P60 119.18(12)
C101 P10 C139 101.1(5)
C101 P10 C133 102.5(6)
C139 P10 C133 105.1(5)
C101 P10 Cu1 101.4(4)
C139 P10 Cu1 124.9(4)
C133 P10 Cu1 117.9(4)
C107 N10 C102 117.3(10)
C107 N10 Cu1 128.3(8)
C102 N10 Cu1 112.4(6)
C127 P11 C116 102.3(5)
C127 P11 C121 109.7(5)
C116 P11 C121 101.3(6)
C127 P11 Cu2 116.7(4)
C116 P11 Cu2 101.1(3)
C121 P11 Cu2 121.9(4)
C114 N11 C115 117.8(10)
C114 N11 Cu2 128.6(8)
C115 N11 Cu2 112.2(7)
C106 C101 C102 120.7(10)
C106 C101 P10 123.3(8)
C102 C101 P10 115.9(10)
C103 C102 C101 116.9(11)
C103 C102 N10 122.4(9)
C101 C102 N10 120.7(10)
C102 C103 C104 117.7(9)
C102 C103 H10A 121.2
C104 C103 H10A 121.2
C105 C104 C103 123.8(12)
C105 C104 H10B 118.1
C103 C104 H10B 118.1
C104 C105 C106 120.0(14)
C104 C105 H10C 120.0
C106 C105 H10C 120.0
C105 C106 C101 120.6(11)
C105 C106 H10D 119.7
C101 C106 H10D 119.7
N10 C107 C108 124.9(11)
N10 C107 H10E 117.6
C108 C107 H10E 117.6
C109 C108 C107 119.3(11)
C109 C108 C113 121.9(11)
C107 C108 C113 118.7(10)
C110 C109 C108 119.7(12)
C110 C109 H10F 120.1
C108 C109 H10F 120.1
C109 C110 C111 117.9(10)
C109 C110 C114 118.7(11)
C111 C110 C114 123.2(11)
C110 C111 C112 124.4(12)
C110 C111 H11A 117.8
C112 C111 H11A 117.8
C113 C112 C111 116.3(12)
C113 C112 H11B 121.9
C111 C112 H11B 121.9
C112 C113 C108 119.6(11)
C112 C113 H11C 120.2
C108 C113 H11C 120.2
N11 C114 C110 125.4(11)
N11 C114 H11D 117.3
C110 C114 H11D 117.3
C120 C115 C116 120.4(11)
C120 C115 N11 119.6(10)
C116 C115 N11 119.9(12)
C117 C116 C115 119.5(12)
C117 C116 P11 122.8(9)
C115 C116 P11 117.6(9)
C116 C117 C118 118.3(12)
C116 C117 H11E 120.9
C118 C117 H11E 120.9
C117 C118 C119 124.2(13)
C117 C118 H11F 117.9
C119 C118 H11F 117.9
C120 C119 C118 118.5(14)
C120 C119 H11G 120.8
C118 C119 H11G 120.8
C119 C120 C115 119.1(12)
C119 C120 H12A 120.4
C115 C120 H12A 120.4
C126 C121 C122 126.5(13)
C126 C121 P11 120.0(11)
C122 C121 P11 113.5(11)
C121 C122 C123 115.2(15)
C121 C122 H12B 122.4
C123 C122 H12B 122.4
C124 C123 C122 113.1(15)
C124 C123 H12C 123.5
C122 C123 H12C 123.5
C125 C124 C123 136.8(16)
C125 C124 H12D 111.6
C123 C124 H12D 111.6
C124 C125 C126 116.3(18)
C124 C125 H12E 121.8
C126 C125 H12E 121.8
C121 C126 C125 111.6(16)
C121 C126 H12F 124.2
C125 C126 H12F 124.2
C128 C127 C132 124.2(12)
C128 C127 P11 120.0(9)
C132 C127 P11 115.6(9)
C127 C128 C129 117.1(11)
C127 C128 H12G 121.5
C129 C128 H12G 121.5
C128 C129 C130 122.8(11)
C128 C129 H12H 118.6
C130 C129 H12H 118.6
C131 C130 C129 119.1(12)
C131 C130 H13A 120.5
C129 C130 H13A 120.5
C130 C131 C132 122.1(11)
C130 C131 H13B 118.9
C132 C131 H13B 118.9
C131 C132 C127 114.6(10)
C131 C132 H13C 122.7
C127 C132 H13C 122.7
C134 C133 C138 128.9(11)
C134 C133 P10 125.1(10)
C138 C133 P10 106.0(11)
C133 C134 C135 123.4(14)
C133 C134 H13D 118.3
C135 C134 H13D 118.3
C136 C135 C134 106.5(19)
C136 C135 H13E 126.7
C134 C135 H13E 126.7
C135 C136 C137 138.1(14)
C135 C136 H13F 111.0
C137 C136 H13F 111.0
C138 C137 C136 108.1(13)
C138 C137 H13G 125.9
C136 C137 H13G 125.9
C137 C138 C133 114.8(15)
C137 C138 H13H 122.6
C133 C138 H13H 122.6
C140 C139 C144 116.5(11)
C140 C139 P10 122.5(10)
C144 C139 P10 120.9(8)
C139 C140 C141 117.8(12)
C139 C140 H14A 121.1
C141 C140 H14A 121.1
C142 C141 C140 121.4(13)
C142 C141 H14B 119.3
C140 C141 H14B 119.3
C143 C142 C141 126.2(15)
C143 C142 H14C 116.9
C141 C142 H14C 116.9
C142 C143 C144 116.2(14)
C142 C143 H14D 121.9
C144 C143 H14D 121.9
C143 C144 C139 121.8(11)
C143 C144 H14E 119.1
C139 C144 H14E 119.1
C201 P20 C233 106.7(6)
C201 P20 C239 101.0(6)
C233 P20 C239 103.1(5)
C201 P20 Cu2 99.3(4)
C233 P20 Cu2 120.5(5)
C239 P20 Cu2 123.2(4)
C221 P21 C216 101.3(5)
C221 P21 C227 102.4(5)
C216 P21 C227 109.7(5)
C221 P21 Cu3 115.8(4)
C216 P21 Cu3 99.8(4)
C227 P21 Cu3 125.3(4)
C207 N20 C202 118.1(10)
C207 N20 Cu2 130.1(9)
C202 N20 Cu2 109.5(7)
C214 N21 C215 116.2(10)
C214 N21 Cu3 125.7(8)
C215 N21 Cu3 113.1(7)
C206 C201 C202 113.0(11)
C206 C201 P20 128.8(10)
C202 C201 P20 117.7(10)
C203 C202 C201 119.0(12)
C203 C202 N20 121.3(10)
C201 C202 N20 119.7(10)
C204 C203 C202 120.9(11)
C204 C203 H20A 119.6
C202 C203 H20A 119.6
C205 C204 C203 123.5(12)
C205 C204 H20B 118.2
C203 C204 H20B 118.2
C204 C205 C206 117.7(14)
C204 C205 H20C 121.1
C206 C205 H20C 121.1
C205 C206 C201 125.7(12)
C205 C206 H20D 117.2
C201 C206 H20D 117.2
N20 C207 C208 124.8(11)
N20 C207 H20E 117.6
C208 C207 H20E 117.6
C209 C208 C213 120.5(11)
C209 C208 C207 124.2(11)
C213 C208 C207 115.3(10)
C210 C209 C208 119.7(10)
C210 C209 H20F 120.1
C208 C209 H20F 120.1
C209 C210 C211 120.4(10)
C209 C210 C214 114.5(10)
C211 C210 C214 125.0(12)
C212 C211 C210 120.9(12)
C212 C211 H21A 119.6
C210 C211 H21A 119.6
C213 C212 C211 117.6(11)
C213 C212 H21B 121.2
C211 C212 H21B 121.2
C212 C213 C208 120.9(11)
C212 C213 H21C 119.5
C208 C213 H21C 119.5
N21 C214 C210 124.2(11)
N21 C214 H21D 117.9
C210 C214 H21D 117.9
C220 C215 C216 121.5(11)
C220 C215 N21 120.6(10)
C216 C215 N21 117.9(10)
C217 C216 C215 117.6(10)
C217 C216 P21 122.9(8)
C215 C216 P21 119.2(9)
C218 C217 C216 119.2(10)
C218 C217 H21E 120.4
C216 C217 H21E 120.4
C217 C218 C219 120.6(12)
C217 C218 H21F 119.7
C219 C218 H21F 119.7
C220 C219 C218 124.2(11)
C220 C219 H21G 117.9
C218 C219 H21G 117.9
C219 C220 C215 116.6(10)
C219 C220 H22A 121.7
C215 C220 H22A 121.7
C226 C221 C222 123.0(10)
C226 C221 P21 121.3(10)
C222 C221 P21 115.6(7)
C223 C222 C221 118.9(11)
C223 C222 H22B 120.5
C221 C222 H22B 120.5
C222 C223 C224 122.2(13)
C222 C223 H22C 118.9
C224 C223 H22C 118.9
C225 C224 C223 120.0(10)
C225 C224 H22D 120.0
C223 C224 H22D 120.0
C224 C225 C226 118.5(10)
C224 C225 H22E 120.7
C226 C225 H22E 120.7
C221 C226 C225 117.1(12)
C221 C226 H22F 121.4
C225 C226 H22F 121.4
C232 C227 C228 123.6(12)
C232 C227 P21 115.7(9)
C228 C227 P21 120.7(9)
C229 C228 C227 114.9(11)
C229 C228 H22G 122.6
C227 C228 H22G 122.6
C230 C229 C228 120.8(12)
C230 C229 H22H 119.6
C228 C229 H22H 119.6
C229 C230 C231 120.2(13)
C229 C230 H23A 119.9
C231 C230 H23A 119.9
C232 C231 C230 123.3(12)
C232 C231 H23B 118.4
C230 C231 H23B 118.4
C231 C232 C227 117.2(12)
C231 C232 H23C 121.4
C227 C232 H23C 121.4
C234 C233 C238 116.5(11)
C234 C233 P20 118.0(10)
C238 C233 P20 125.4(11)
C233 C234 C235 115.1(14)
C233 C234 H23D 122.4
C235 C234 H23D 122.4
C236 C235 C234 123.5(15)
C236 C235 H23E 118.3
C234 C235 H23E 118.3
C237 C236 C235 125.2(15)
C237 C236 H23F 117.4
C235 C236 H23F 117.4
C236 C237 C238 114.9(17)
C236 C237 H23G 122.5
C238 C237 H23G 122.5
C237 C238 C233 124.4(15)
C237 C238 H23H 117.8
C233 C238 H23H 117.8
C244 C239 C240 124.8(13)
C244 C239 P20 116.3(9)
C240 C239 P20 118.9(10)
C241 C240 C239 116.4(14)
C241 C240 H24A 121.8
C239 C240 H24A 121.8
C240 C241 C242 117.1(15)
C240 C241 H24B 121.4
C242 C241 H24B 121.4
C243 C242 C241 126.9(15)
C243 C242 H24C 116.6
C241 C242 H24C 116.6
C244 C243 C242 113.6(13)
C244 C243 H24D 123.2
C242 C243 H24D 123.2
C243 C244 C239 120.6(12)
C243 C244 H24E 119.7
C239 C244 H24E 119.7
C301 P30 C333 107.9(6)
C301 P30 C339 102.0(5)
C333 P30 C339 104.3(5)
C301 P30 Cu3 97.8(4)
C333 P30 Cu3 127.8(4)
C339 P30 Cu3 113.9(4)
C321 P31 C327 103.7(5)
C321 P31 C316 102.3(5)
C327 P31 C316 103.9(5)
C321 P31 Cu4 121.1(4)
C327 P31 Cu4 122.8(4)
C316 P31 Cu4 99.7(4)
C307 N30 C302 116.8(9)
C307 N30 Cu3 129.6(8)
C302 N30 Cu3 112.6(7)
C314 N31 C310 123.9(11)
C302 C301 C306 118.7(10)
C302 C301 P30 117.8(9)
C306 C301 P30 123.4(9)
C303 C302 C301 120.1(11)
C303 C302 N30 121.1(11)
C301 C302 N30 118.8(9)
C302 C303 C304 120.6(11)
C302 C303 H30A 119.7
C304 C303 H30A 119.7
C305 C304 C303 121.5(10)
C305 C304 H30B 119.2
C303 C304 H30B 119.2
C304 C305 C306 119.8(12)
C304 C305 H30C 120.1
C306 C305 H30C 120.1
C305 C306 C301 119.1(11)
C305 C306 H30D 120.4
C301 C306 H30D 120.4
N30 C307 C308 120.5(11)
N30 C307 H30E 119.7
C308 C307 H30E 119.7
C309 C308 C307 119.9(11)
C309 C308 C313 115.1(11)
C307 C308 C313 124.9(11)
C308 C309 C310 123.6(11)
C308 C309 H30F 118.2
C310 C309 H30F 118.2
C309 C310 C311 121.3(11)
C309 C310 N31 121.4(10)
C311 C310 N31 117.2(11)
C312 C311 C310 116.9(11)
C312 C311 H31A 121.5
C310 C311 H31A 121.5
C311 C312 C313 119.9(10)
C311 C312 H31B 120.0
C313 C312 H31B 120.0
C312 C313 C308 122.9(11)
C312 C313 H31C 118.5
C308 C313 H31C 118.5
N31 C314 C315 113.2(10)
N31 C314 Cu4 134.4(8)
C315 C314 Cu4 110.5(7)
C320 C315 C316 114.2(12)
C320 C315 C314 125.8(11)
C316 C315 C314 119.9(10)
C317 C316 C315 115.9(10)
C317 C316 P31 129.7(9)
C315 C316 P31 114.4(9)
C318 C317 C316 126.3(13)
C318 C317 H31D 116.8
C316 C317 H31D 116.8
C317 C318 C319 118.6(13)
C317 C318 H31E 120.7
C319 C318 H31E 120.7
C318 C319 C320 122.7(11)
C318 C319 H31F 118.7
C320 C319 H31F 118.7
C319 C320 C315 122.3(12)
C319 C320 H32A 118.8
C315 C320 H32A 118.8
C322 C321 C326 122.7(11)
C322 C321 P31 117.8(10)
C326 C321 P31 119.4(9)
C323 C322 C321 118.4(13)
C323 C322 H32B 120.8
C321 C322 H32B 120.8
C322 C323 C324 118.3(12)
C322 C323 H32C 120.8
C324 C323 H32C 120.8
C325 C324 C323 124.0(13)
C325 C324 H32D 118.0
C323 C324 H32D 118.0
C324 C325 C326 117.5(14)
C324 C325 H32E 121.3
C326 C325 H32E 121.3
C325 C326 C321 118.9(12)
C325 C326 H32F 120.6
C321 C326 H32F 120.6
C328 C327 C332 125.7(10)
C328 C327 P31 121.8(7)
C332 C327 P31 112.4(9)
C329 C328 C327 120.9(10)
C329 C328 H32G 119.6
C327 C328 H32G 119.6
C328 C329 C330 117.4(14)
C328 C329 H32H 121.3
C330 C329 H32H 121.3
C329 C330 C331 121.7(13)
C329 C330 H33A 119.1
C331 C330 H33A 119.1
C330 C331 C332 124.6(11)
C330 C331 H33B 117.7
C332 C331 H33B 117.7
C327 C332 C331 109.5(12)
C327 C332 H33C 125.3
C331 C332 H33C 125.3
C334 C333 C338 122.5(11)
C334 C333 P30 118.0(8)
C338 C333 P30 119.5(8)
C335 C334 C333 116.3(10)
C335 C334 H33D 121.8
C333 C334 H33D 121.8
C334 C335 C336 117.2(11)
C334 C335 H33E 121.4
C336 C335 H33E 121.4
C337 C336 C335 125.8(13)
C337 C336 H33F 117.1
C335 C336 H33F 117.1
C338 C337 C336 114.4(10)
C338 C337 H33G 122.8
C336 C337 H33G 122.8
C337 C338 C333 123.6(11)
C337 C338 H33H 118.2
C333 C338 H33H 118.2
C344 C339 C340 117.3(10)
C344 C339 P30 121.3(8)
C340 C339 P30 121.3(8)
C341 C340 C339 118.7(11)
C341 C340 H34A 120.6
C339 C340 H34A 120.6
C342 C341 C340 120.5(12)
C342 C341 H34B 119.7
C340 C341 H34B 119.7
C341 C342 C343 121.4(11)
C341 C342 H34C 119.3
C343 C342 H34C 119.3
C342 C343 C344 122.2(11)
C342 C343 H34D 118.9
C344 C343 H34D 118.9
C343 C344 C339 119.7(11)
C343 C344 H34E 120.1
C339 C344 H34E 120.1
C401 P40 C439 101.7(5)
C401 P40 C433 106.6(6)
C439 P40 C433 108.3(5)
C401 P40 Cu4 98.4(4)
C439 P40 Cu4 129.7(4)
C433 P40 Cu4 109.3(4)
C415 P41 C427 103.2(7)
C415 P41 C421 100.4(6)
C427 P41 C421 109.9(6)
C415 P41 Cu5 98.1(4)
C427 P41 Cu5 121.2(5)
C421 P41 Cu5 119.0(4)
C407 N40 C402 117.7(10)
C407 N40 Cu4 128.9(8)
C402 N40 Cu4 111.9(6)
C414 N41 C420 115.4(11)
C414 N41 Cu5 130.3(9)
C420 N41 Cu5 112.6(8)
C402 C401 C406 119.7(10)
C402 C401 P40 118.5(9)
C406 C401 P40 121.6(8)
C403 C402 N40 118.6(10)
C403 C402 C401 120.0(11)
N40 C402 C401 121.4(9)
C402 C403 C404 121.0(11)
C402 C403 H40A 119.5
C404 C403 H40A 119.5
C405 C404 C403 118.7(12)
C405 C404 H40B 120.7
C403 C404 H40B 120.7
C406 C405 C404 118.0(13)
C406 C405 H40C 121.0
C404 C405 H40C 121.0
C405 C406 C401 122.6(11)
C405 C406 H40D 118.7
C401 C406 H40D 118.7
N40 C407 C408 123.3(12)
N40 C407 H40E 118.3
C408 C407 H40E 118.3
C409 C408 C413 117.7(12)
C409 C408 C407 117.9(11)
C413 C408 C407 124.1(11)
C408 C409 C410 121.9(12)
C408 C409 H40F 119.1
C410 C409 H40F 119.1
C409 C410 C414 118.8(11)
C409 C410 C411 118.5(11)
C414 C410 C411 122.7(11)
C412 C411 C410 120.3(11)
C412 C411 H41A 119.8
C410 C411 H41A 119.8
C413 C412 C411 119.0(12)
C413 C412 H41B 120.5
C411 C412 H41B 120.5
C412 C413 C408 122.4(11)
C412 C413 H41C 118.8
C408 C413 H41C 118.8
N41 C414 C410 125.0(12)
N41 C414 H41D 117.5
C410 C414 H41D 117.5
C420 C415 C416 119.8(12)
C420 C415 P41 118.7(10)
C416 C415 P41 121.4(10)
C417 C416 C415 123.1(13)
C417 C416 H41E 118.4
C415 C416 H41E 118.4
C416 C417 C418 116.5(14)
C416 C417 H41F 121.8
C418 C417 H41F 121.8
C417 C418 C419 123.9(14)
C417 C418 H41G 118.1
C419 C418 H41G 118.1
C420 C419 C418 120.7(12)
C420 C419 H41H 119.7
C418 C419 H41H 119.7
C419 C420 N41 123.6(11)
C419 C420 C415 115.9(12)
N41 C420 C415 120.2(12)
C422 C421 C426 126.0(14)
C422 C421 P41 119.9(12)
C426 C421 P41 114.0(10)
C423 C422 C421 116.3(15)
C423 C422 H42A 121.8
C421 C422 H42A 121.8
C422 C423 C424 126.1(15)
C422 C423 H42B 116.9
C424 C423 H42B 116.9
C423 C424 C425 116.1(14)
C423 C424 H42C 121.9
C425 C424 H42C 121.9
C426 C425 C424 125.4(15)
C426 C425 H42D 117.3
C424 C425 H42D 117.3
C425 C426 C421 109.8(13)
C425 C426 H42E 125.1
C421 C426 H42E 125.1
C432 C427 C428 122.3(12)
C432 C427 P41 130.1(12)
C428 C427 P41 107.4(12)
C427 C428 C429 108.3(14)
C427 C428 H42F 125.8
C429 C428 H42F 125.8
C430 C429 C428 121.8(15)
C430 C429 H42G 119.1
C428 C429 H42G 119.1
C431 C430 C429 126.9(13)
C431 C430 H43A 116.5
C429 C430 H43A 116.5
C430 C431 C432 118.4(15)
C430 C431 H43B 120.8
C432 C431 H43B 120.8
C431 C432 C427 122.1(16)
C431 C432 H43C 118.9
C427 C432 H43C 118.9
C434 C433 C438 119.4(10)
C434 C433 P40 121.1(9)
C438 C433 P40 119.5(10)
C435 C434 C433 115.4(11)
C435 C434 H43D 122.3
C433 C434 H43D 122.3
C434 C435 C436 125.0(13)
C434 C435 H43E 117.5
C436 C435 H43E 117.5
C437 C436 C435 117.6(11)
C437 C436 H43F 121.2
C435 C436 H43F 121.2
C438 C437 C436 121.1(12)
C438 C437 H43G 119.5
C436 C437 H43G 119.5
C437 C438 C433 121.5(13)
C437 C438 H43H 119.3
C433 C438 H43H 119.3
C440 C439 C444 120.9(11)
C440 C439 P40 122.4(9)
C444 C439 P40 116.7(8)
C441 C440 C439 121.8(11)
C441 C440 H44A 119.1
C439 C440 H44A 119.1
C442 C441 C440 118.7(13)
C442 C441 H44B 120.6
C440 C441 H44B 120.6
C441 C442 C443 119.0(14)
C441 C442 H44C 120.5
C443 C442 H44C 120.5
C442 C443 C444 129.2(13)
C442 C443 H44D 115.4
C444 C443 H44D 115.4
C443 C444 C439 110.2(11)
C443 C444 H44E 124.9
C439 C444 H44E 124.9
C539 P50 C533 105.4(6)
C539 P50 C501 103.5(7)
C533 P50 C501 105.6(6)
C539 P50 Cu5 120.7(5)
C533 P50 Cu5 121.3(5)
C501 P50 Cu5 97.3(5)
C516 P51 C521 109.6(6)
C516 P51 C527 106.5(5)
C521 P51 C527 99.8(6)
C516 P51 Cu6 99.3(4)
C521 P51 Cu6 124.5(4)
C527 P51 Cu6 116.4(5)
C507 N50 C502 114.8(12)
C507 N50 Cu5 128.1(10)
C502 N50 Cu5 114.2(8)
C514 N51 C515 112.5(10)
C514 N51 Cu6 130.0(8)
C515 N51 Cu6 112.7(7)
C506 C501 C502 116.1(12)
C506 C501 P50 122.9(10)
C502 C501 P50 121.0(12)
C503 C502 N50 128.5(12)
C503 C502 C501 116.8(14)
N50 C502 C501 114.8(12)
C504 C503 C502 128.1(14)
C504 C503 H50A 115.9
C502 C503 H50A 115.9
C505 C504 C503 113.1(16)
C505 C504 H50B 123.5
C503 C504 H50B 123.5
C504 C505 C506 130.4(16)
C504 C505 H50C 114.8
C506 C505 H50C 114.8
C505 C506 C501 115.3(12)
C505 C506 H50D 122.4
C501 C506 H50D 122.4
N50 C507 C508 125.0(13)
N50 C507 H50E 117.5
C508 C507 H50E 117.5
C509 C508 C513 117.9(13)
C509 C508 C507 123.9(13)
C513 C508 C507 118.2(13)
C510 C509 C508 123.0(12)
C510 C509 H50F 118.5
C508 C509 H50F 118.5
C514 C510 C509 117.9(12)
C514 C510 C511 125.6(13)
C509 C510 C511 116.3(12)
C512 C511 C510 121.3(13)
C512 C511 H51A 119.4
C510 C511 H51A 119.4
C513 C512 C511 120.6(13)
C513 C512 H51B 119.7
C511 C512 H51B 119.7
C512 C513 C508 120.8(13)
C512 C513 H51C 119.6
C508 C513 H51C 119.6
N51 C514 C510 121.7(11)
N51 C514 H51D 119.1
C510 C514 H51D 119.1
C520 C515 C516 116.4(12)
C520 C515 N51 124.8(10)
C516 C515 N51 118.8(10)
C517 C516 C515 118.3(11)
C517 C516 P51 123.0(9)
C515 C516 P51 118.5(9)
C518 C517 C516 117.2(12)
C518 C517 H51E 121.4
C516 C517 H51E 121.4
C517 C518 C519 125.9(13)
C517 C518 H51F 117.0
C519 C518 H51F 117.0
C520 C519 C518 114.8(11)
C520 C519 H51G 122.6
C518 C519 H51G 122.6
C519 C520 C515 126.9(11)
C519 C520 H52A 116.6
C515 C520 H52A 116.6
C522 C521 C526 117.1(14)
C522 C521 P51 119.7(11)
C526 C521 P51 122.9(11)
C523 C522 C521 122.5(14)
C523 C522 H52B 118.7
C521 C522 H52B 118.8
C524 C523 C522 119.9(15)
C524 C523 H52C 120.0
C522 C523 H52C 120.0
C523 C524 C525 121.9(16)
C523 C524 H52D 119.1
C525 C524 H52D 119.1
C526 C525 C524 121.4(16)
C526 C525 H52E 119.3
C524 C525 H52E 119.3
C525 C526 C521 116.8(14)
C525 C526 H52F 121.6
C521 C526 H52F 121.6
C532 C527 C528 121.5(13)
C532 C527 P51 127.8(13)
C528 C527 P51 110.2(9)
C527 C528 C529 114.5(13)
C527 C528 H52G 122.8
C529 C528 H52G 122.8
C530 C529 C528 118.9(16)
C530 C529 H52H 120.5
C528 C529 H52H 120.5
C529 C530 C531 122.5(14)
C529 C530 H53A 118.8
C531 C530 H53A 118.8
C530 C531 C532 122.7(13)
C530 C531 H53B 118.7
C532 C531 H53B 118.7
C527 C532 C531 119.9(16)
C527 C532 H53C 120.1
C531 C532 H53C 120.1
C538 C533 C534 127.9(11)
C538 C533 P50 127.2(10)
C534 C533 P50 104.8(10)
C533 C534 C535 103.0(14)
C533 C534 H53D 128.5
C535 C534 H53D 128.5
C536 C535 C534 123.4(14)
C536 C535 H53E 118.3
C534 C535 H53E 118.3
C537 C536 C535 132.5(11)
C537 C536 H53F 113.8
C535 C536 H53F 113.8
C536 C537 C538 103.1(14)
C536 C537 H53G 128.5
C538 C537 H53G 128.5
C537 C538 C533 129.9(14)
C537 C538 H53H 115.1
C533 C538 H53H 115.1
C540 C539 C544 123.5(14)
C540 C539 P50 121.0(11)
C544 C539 P50 115.4(10)
C539 C540 C541 118.8(13)
C539 C540 H54A 120.6
C541 C540 H54A 120.6
C540 C541 C542 108.5(13)
C540 C541 H54B 125.7
C542 C541 H54B 125.7
C543 C542 C541 138.4(18)
C543 C542 H54C 110.8
C541 C542 H54C 110.8
C544 C543 C542 97.3(16)
C544 C543 H54D 131.4
C542 C543 H54D 131.4
C543 C544 C539 133.0(15)
C543 C544 H54E 113.5
C539 C544 H54E 113.5
C633 P60 C639 103.1(5)
C633 P60 C601 107.1(6)
C639 P60 C601 102.1(5)
C633 P60 Cu6 126.9(4)
C639 P60 Cu6 116.9(5)
C601 P60 Cu6 97.5(4)
C616 P61 C627 104.2(5)
C616 P61 C621 103.6(5)
C627 P61 C621 104.0(6)
C616 P61 Cu1 96.8(4)
C627 P61 Cu1 121.6(4)
C621 P61 Cu1 123.0(5)
C607 N60 C602 116.5(10)
C607 N60 Cu6 128.4(8)
C602 N60 Cu6 114.6(8)
C614 N61 C615 115.2(10)
C614 N61 Cu1 133.6(8)
C615 N61 Cu1 110.1(7)
C606 C601 C602 118.4(10)
C606 C601 P60 125.5(10)
C602 C601 P60 116.1(9)
C603 C602 C601 119.1(11)
C603 C602 N60 122.7(11)
C601 C602 N60 117.9(10)
C602 C603 C604 120.0(12)
C602 C603 H60A 120.0
C604 C603 H60A 120.0
C603 C604 C605 123.4(11)
C603 C604 H60B 118.3
C605 C604 H60B 118.3
C606 C605 C604 117.9(12)
C606 C605 H60C 121.1
C604 C605 H60C 121.1
C605 C606 C601 121.1(13)
C605 C606 H60D 119.4
C601 C606 H60D 119.4
N60 C607 C608 123.3(11)
N60 C607 H60E 118.3
C608 C607 H60E 118.3
C609 C608 C613 117.7(11)
C609 C608 C607 117.5(10)
C613 C608 C607 124.8(11)
C608 C609 C610 123.1(10)
C608 C609 H60F 118.5
C610 C609 H60F 118.5
C611 C610 C609 116.0(11)
C611 C610 C614 119.9(11)
C609 C610 C614 123.6(10)
C612 C611 C610 122.1(12)
C612 C611 H61A 118.9
C610 C611 H61A 118.9
C611 C612 C613 118.7(11)
C611 C612 H61B 120.6
C613 C612 H61B 120.6
C608 C613 C612 122.1(11)
C608 C613 H61C 118.9
C612 C613 H61C 118.9
N61 C614 C610 125.2(12)
N61 C614 H61D 117.4
C610 C614 H61D 117.4
C620 C615 C616 124.9(12)
C620 C615 N61 119.1(11)
C616 C615 N61 115.9(9)
C617 C616 C615 114.4(10)
C617 C616 P61 123.9(9)
C615 C616 P61 121.7(9)
C618 C617 C616 120.5(12)
C618 C617 H61E 119.8
C616 C617 H61E 119.8
C619 C618 C617 120.5(12)
C619 C618 H61F 119.8
C617 C618 H61F 119.8
C618 C619 C620 122.4(11)
C618 C619 H61G 118.8
C620 C619 H61G 118.8
C615 C620 C619 117.0(12)
C615 C620 H62A 121.5
C619 C620 H62A 121.5
C622 C621 C626 116.4(12)
C622 C621 P61 121.2(11)
C626 C621 P61 122.0(10)
C623 C622 C621 121.2(14)
C623 C622 H62B 119.4
C621 C622 H62B 119.4
C622 C623 C624 121.0(14)
C622 C623 H62C 119.5
C624 C623 H62C 119.5
C625 C624 C623 121.8(15)
C625 C624 H62D 119.1
C623 C624 H62D 119.1
C624 C625 C626 117.7(15)
C624 C625 H62E 121.2
C626 C625 H62E 121.2
C625 C626 C621 121.5(14)
C625 C626 H62F 119.3
C621 C626 H62F 119.3
C632 C627 C628 122.9(11)
C632 C627 P61 115.8(10)
C628 C627 P61 121.2(7)
C629 C628 C627 115.7(10)
C629 C628 H62G 122.1
C627 C628 H62G 122.1
C630 C629 C628 124.9(14)
C630 C629 H62H 117.6
C628 C629 H62H 117.6
C631 C630 C629 116.1(12)
C631 C630 H63A 122.0
C629 C630 H63A 122.0
C630 C631 C632 124.7(11)
C630 C631 H63B 117.7
C632 C631 H63B 117.7
C627 C632 C631 115.6(13)
C627 C632 H63C 122.2
C631 C632 H63C 122.2
C634 C633 C638 118.2(12)
C634 C633 P60 120.7(9)
C638 C633 P60 121.1(9)
C633 C634 C635 122.3(11)
C633 C634 H63D 118.8
C635 C634 H63D 118.8
C636 C635 C634 119.2(12)
C636 C635 H63E 120.4
C634 C635 H63E 120.4
C637 C636 C635 120.5(14)
C637 C636 H63F 119.7
C635 C636 H63F 119.7
C636 C637 C638 117.9(11)
C636 C637 H63G 121.0
C638 C637 H63G 121.0
C637 C638 C633 121.9(12)
C637 C638 H63H 119.1
C633 C638 H63H 119.1
C644 C639 C640 115.1(10)
C644 C639 P60 119.9(10)
C640 C639 P60 124.9(10)
C641 C640 C639 123.1(13)
C641 C640 H64A 118.5
C639 C640 H64A 118.5
C640 C641 C642 119.4(15)
C640 C641 H64B 120.3
C642 C641 H64B 120.3
C641 C642 C643 122.1(12)
C641 C642 H64C 118.9
C643 C642 H64C 118.9
C644 C643 C642 123.2(13)
C644 C643 H64D 118.4
C642 C643 H64D 118.4
C643 C644 C639 116.9(12)
C643 C644 H64E 121.6
C639 C644 H64E 121.6
F41 P400 F45 93.6(6)
F41 P400 F42 92.9(6)
F45 P400 F42 85.2(6)
F41 P400 F44 88.6(6)
F45 P400 F44 94.1(6)
F42 P400 F44 178.3(7)
F41 P400 F40 89.8(6)
F45 P400 F40 176.4(6)
F42 P400 F40 93.5(6)
F44 P400 F40 87.1(7)
F41 P400 F43 176.4(7)
F45 P400 F43 83.2(6)
F42 P400 F43 88.3(5)
F44 P400 F43 90.1(5)
F40 P400 F43 93.5(5)
F54 P500 F51 95.8(14)
F54 P500 F52 87.5(9)
F51 P500 F52 81.1(11)
F54 P500 F50 178.7(10)
F51 P500 F50 84.5(13)
F52 P500 F50 91.3(8)
F54 P500 F53 94.2(11)
F51 P500 F53 163.4(13)
F52 P500 F53 86.1(8)
F50 P500 F53 85.2(10)
F54 P500 F55 93.5(10)
F51 P500 F55 121.3(12)
F52 P500 F55 157.3(9)
F50 P500 F55 87.4(10)
F53 P500 F55 71.1(7)
F54' P50' F50' 100(2)
F54' P50' F51' 88.7(18)
F50' P50' F51' 95.4(15)
F54' P50' F52' 179(2)
F50' P50' F52' 79.5(15)
F51' P50' F52' 90.6(14)
F54' P50' F53' 90.1(18)
F50' P50' F53' 79.3(15)
F51' P50' F53' 174.2(17)
F52' P50' F53' 90.6(14)
F54' P50' F55' 90(2)
F50' P50' F55' 169.1(14)
F51' P50' F55' 79.8(14)
F52' P50' F55' 90.7(15)
F53' P50' F55' 105.8(16)
F20 P200 F25 178.7(5)
F20 P200 F21 90.2(4)
F25 P200 F21 88.9(4)
F20 P200 F22 90.1(4)
F25 P200 F22 90.9(4)
F21 P200 F22 91.1(5)
F20 P200 F24 90.0(4)
F25 P200 F24 90.8(4)
F21 P200 F24 179.4(5)
F22 P200 F24 89.5(4)
F20 P200 F23 89.2(4)
F25 P200 F23 89.8(4)
F21 P200 F23 88.8(4)
F22 P200 F23 179.3(5)
F24 P200 F23 90.6(4)
F33 P300 F31 176.5(8)
F33 P300 F30 91.2(6)
F31 P300 F30 85.8(8)
F33 P300 F34 91.2(6)
F31 P300 F34 86.8(7)
F30 P300 F34 87.7(7)
F33 P300 F32 87.3(4)
F31 P300 F32 94.6(6)
F30 P300 F32 91.9(5)
F34 P300 F32 178.5(7)
F33 P300 F35 86.3(5)
F31 P300 F35 96.9(7)
F30 P300 F35 173.6(6)
F34 P300 F35 98.2(6)
F32 P300 F35 82.1(5)
F12 P100 F14 88.1(7)
F12 P100 F15 153.8(11)
F14 P100 F15 88.0(8)
F12 P100 F13 95.1(7)
F14 P100 F13 171.8(11)
F15 P100 F13 92.3(7)
F12 P100 F10 80.3(8)
F14 P100 F10 96.8(10)
F15 P100 F10 74.5(9)
F13 P100 F10 91.1(8)
F14' P10' F15' 178.9(11)
F14' P10' F12' 89.5(7)
F15' P10' F12' 90.8(7)
F14' P10' F13' 92.2(7)
F15' P10' F13' 86.6(7)
F12' P10' F13' 97.1(8)
F14' P10' F10' 93.9(11)
F15' P10' F10' 86.3(11)
F12' P10' F10' 157.0(15)
F13' P10' F10' 105.5(13)
F14' P10' F11' 95.4(9)
F15' P10' F11' 85.6(9)
F12' P10' F11' 101.4(11)
F13' P10' F11' 160.0(10)
F10' P10' F11' 55.6(15)
C901 C900 H90J 109.5
C901 C900 H90K 109.5
H90J C900 H90K 109.5
C901 C900 H90L 109.5
H90J C900 H90L 109.5
H90K C900 H90L 109.5
C900 C901 C902 144(3)
C900 C901 H90A 101.0
C902 C901 H90A 101.0
C900 C901 H90B 101.0
C902 C901 H90B 101.0
H90A C901 H90B 104.5
C903 C902 C901 142(2)
C903 C902 H90C 101.6
C901 C902 H90C 101.6
C903 C902 H90D 101.6
C901 C902 H90D 101.6
H90C C902 H90D 104.6
C904 C903 C902 109(2)
C904 C903 H90E 109.8
C902 C903 H90E 109.8
C904 C903 H90F 109.8
C902 C903 H90F 109.8
H90E C903 H90F 108.3
C903 C904 H90G 109.5
C903 C904 H90H 109.5
H90G C904 H90H 109.5
C903 C904 H90I 109.5
H90G C904 H90I 109.5
H90H C904 H90I 109.5
C911 C910 H91J 109.5
C911 C910 H91K 109.5
H91J C910 H91K 109.5
C911 C910 H91L 109.5
H91J C910 H91L 109.5
H91K C910 H91L 109.5
C910 C911 C912 86.3(10)
C910 C911 H91A 114.3
C912 C911 H91A 114.3
C910 C911 H91B 114.3
C912 C911 H91B 114.3
H91A C911 H91B 111.4
C911 C912 C913 91.2(12)
C911 C912 H91C 113.4
C913 C912 H91C 113.4
C911 C912 H91D 113.4
C913 C912 H91D 113.4
H91C C912 H91D 110.7
C912 C913 C914 149(4)
C912 C913 H91E 99.4
C914 C913 H91E 99.4
C912 C913 H91F 99.4
C914 C913 H91F 99.4
H91E C913 H91F 104.0
C913 C914 H91G 109.5
C913 C914 H91H 109.5
H91G C914 H91H 109.5
C913 C914 H91I 109.5
H91G C914 H91I 109.5
H91H C914 H91I 109.5

loop_
_geom_bond_atom_site_label_1
_geom_bond_atom_site_label_2
_geom_bond_distance
Cu1 N10 2.192(8)
Cu1 P10 2.246(4)
Cu1 N61 2.269(9)
Cu1 P61 2.273(4)
Cu2 N20 2.204(9)
Cu2 N11 2.212(10)
Cu2 P11 2.225(3)
Cu2 P20 2.254(4)
Cu3 N30 2.175(9)
Cu3 N21 2.212(8)
Cu3 P21 2.263(3)
Cu3 P30 2.270(3)
Cu4 N40 2.176(9)
Cu4 P40 2.255(4)
Cu4 P31 2.263(4)
Cu4 C314 2.283(9)
Cu5 N41 2.176(10)
Cu5 N50 2.194(10)
Cu5 P41 2.228(4)
Cu5 P50 2.240(4)
Cu6 N60 2.166(9)
Cu6 N51 2.182(8)
Cu6 P51 2.245(4)
Cu6 P60 2.278(4)
P10 C101 1.868(12)
P10 C139 1.870(12)
P10 C133 1.877(13)
N10 C107 1.305(12)
N10 C102 1.498(15)
P11 C127 1.858(13)
P11 C116 1.863(12)
P11 C121 1.948(13)
N11 C114 1.315(14)
N11 C115 1.500(15)
C101 C106 1.377(17)
C101 C102 1.423(14)
C102 C103 1.337(14)
C103 C104 1.426(17)
C103 H10A 0.9500
C104 C105 1.286(15)
C104 H10B 0.9500
C105 C106 1.293(16)
C105 H10C 0.9500
C106 H10D 0.9500
C107 C108 1.404(15)
C107 H10E 0.9500
C108 C109 1.379(15)
C108 C113 1.409(17)
C109 C110 1.359(15)
C109 H10F 0.9500
C110 C111 1.378(17)
C110 C114 1.468(14)
C111 C112 1.413(17)
C111 H11A 0.9500
C112 C113 1.366(17)
C112 H11B 0.9500
C113 H11C 0.9500
C114 H11D 0.9500
C115 C120 1.355(17)
C115 C116 1.377(15)
C116 C117 1.311(16)
C117 C118 1.311(18)
C117 H11E 0.9500
C118 C119 1.347(17)
C118 H11F 0.9500
C119 C120 1.309(17)
C119 H11G 0.9500
C120 H12A 0.9500
C121 C126 1.39(2)
C121 C122 1.44(2)
C122 C123 1.469(19)
C122 H12B 0.9500
C123 C124 1.29(2)
C123 H12C 0.9500
C124 C125 1.24(2)
C124 H12D 0.9500
C125 C126 1.52(2)
C125 H12E 0.9500
C126 H12F 0.9500
C127 C128 1.403(15)
C127 C132 1.469(15)
C128 C129 1.406(18)
C128 H12G 0.9500
C129 C130 1.429(17)
C129 H12H 0.9500
C130 C131 1.396(16)
C130 H13A 0.9500
C131 C132 1.462(18)
C131 H13B 0.9500
C132 H13C 0.9500
C133 C134 1.37(2)
C133 C138 1.50(2)
C134 C135 1.41(2)
C134 H13D 0.9500
C135 C136 1.35(3)
C135 H13E 0.9500
C136 C137 1.61(2)
C136 H13F 0.9500
C137 C138 1.416(18)
C137 H13G 0.9500
C138 H13H 0.9500
C139 C140 1.392(14)
C139 C144 1.484(18)
C140 C141 1.396(18)
C140 H14A 0.9500
C141 C142 1.33(2)
C141 H14B 0.9500
C142 C143 1.298(17)
C142 H14C 0.9500
C143 C144 1.39(2)
C143 H14D 0.9500
C144 H14E 0.9500
P20 C201 1.835(13)
P20 C233 1.892(11)
P20 C239 1.913(14)
P21 C221 1.858(9)
P21 C216 1.885(11)
P21 C227 1.901(13)
N20 C207 1.267(14)
N20 C202 1.498(16)
N21 C214 1.287(14)
N21 C215 1.520(14)
C201 C206 1.416(19)
C201 C202 1.483(16)
C202 C203 1.377(16)
C203 C204 1.361(18)
C203 H20A 0.9500
C204 C205 1.323(16)
C204 H20B 0.9500
C205 C206 1.356(17)
C205 H20C 0.9500
C206 H20D 0.9500
C207 C208 1.443(17)
C207 H20E 0.9500
C208 C209 1.371(14)
C208 C213 1.404(15)
C209 C210 1.332(16)
C209 H20F 0.9500
C210 C211 1.410(15)
C210 C214 1.424(15)
C211 C212 1.394(15)
C211 H21A 0.9500
C212 C213 1.358(17)
C212 H21B 0.9500
C213 H21C 0.9500
C214 H21D 0.9500
C215 C220 1.358(15)
C215 C216 1.445(14)
C216 C217 1.412(15)
C217 C218 1.332(14)
C217 H21E 0.9500
C218 C219 1.376(16)
C218 H21F 0.9500
C219 C220 1.354(16)
C219 H21G 0.9500
C220 H22A 0.9500
C221 C226 1.315(14)
C221 C222 1.414(17)
C222 C223 1.279(13)
C222 H22B 0.9500
C223 C224 1.391(15)
C223 H22C 0.9500
C224 C225 1.357(18)
C224 H22D 0.9500
C225 C226 1.455(15)
C225 H22E 0.9500
C226 H22F 0.9500
C227 C232 1.383(15)
C227 C228 1.397(16)
C228 C229 1.385(17)
C228 H22G 0.9500
C229 C230 1.355(16)
C229 H22H 0.9500
C230 C231 1.356(17)
C230 H23A 0.9500
C231 C232 1.290(16)
C231 H23B 0.9500
C232 H23C 0.9500
C233 C234 1.392(18)
C233 C238 1.440(19)
C234 C235 1.413(16)
C234 H23D 0.9500
C235 C236 1.35(2)
C235 H23E 0.9500
C236 C237 1.26(2)
C236 H23F 0.9500
C237 C238 1.411(18)
C237 H23G 0.9500
C238 H23H 0.9500
C239 C244 1.413(16)
C239 C240 1.416(16)
C240 C241 1.34(2)
C240 H24A 0.9500
C241 C242 1.44(2)
C241 H24B 0.9500
C242 C243 1.413(19)
C242 H24C 0.9500
C243 C244 1.349(19)
C243 H24D 0.9500
C244 H24E 0.9500
P30 C301 1.841(11)
P30 C333 1.851(12)
P30 C339 1.904(10)
P31 C321 1.863(12)
P31 C327 1.874(12)
P31 C316 1.875(11)
N30 C307 1.278(14)
N30 C302 1.444(15)
N31 C314 1.281(15)
N31 C310 1.514(16)
C301 C302 1.415(17)
C301 C306 1.439(16)
C302 C303 1.329(13)
C303 C304 1.427(16)
C303 H30A 0.9500
C304 C305 1.333(17)
C304 H30B 0.9500
C305 C306 1.401(15)
C305 H30C 0.9500
C306 H30D 0.9500
C307 C308 1.385(16)
C307 H30E 0.9500
C308 C309 1.326(16)
C308 C313 1.425(15)
C309 C310 1.384(16)
C309 H30F 0.9500
C310 C311 1.402(15)
C311 C312 1.372(16)
C311 H31A 0.9500
C312 C313 1.389(16)
C312 H31B 0.9500
C313 H31C 0.9500
C314 C315 1.448(15)
C315 C320 1.374(14)
C315 C316 1.439(16)
C316 C317 1.394(16)
C317 C318 1.239(14)
C317 H31D 0.9500
C318 C319 1.299(17)
C318 H31E 0.9500
C319 C320 1.335(17)
C319 H31F 0.9500
C320 H32A 0.9500
C321 C322 1.381(16)
C321 C326 1.447(18)
C322 C323 1.323(17)
C322 H32B 0.9500
C323 C324 1.48(2)
C323 H32C 0.9500
C324 C325 1.334(17)
C324 H32D 0.9500
C325 C326 1.367(17)
C325 H32E 0.9500
C326 H32F 0.9500
C327 C328 1.434(17)
C327 C332 1.435(14)
C328 C329 1.353(17)
C328 H32G 0.9500
C329 C330 1.403(16)
C329 H32H 0.9500
C330 C331 1.41(2)
C330 H33A 0.9500
C331 C332 1.453(18)
C331 H33B 0.9500
C332 H33C 0.9500
C333 C334 1.396(14)
C333 C338 1.400(13)
C334 C335 1.358(18)
C334 H33D 0.9500
C335 C336 1.471(15)
C335 H33E 0.9500
C336 C337 1.344(16)
C336 H33F 0.9500
C337 C338 1.322(17)
C337 H33G 0.9500
C338 H33H 0.9500
C339 C344 1.369(14)
C339 C340 1.417(15)
C340 C341 1.410(16)
C340 H34A 0.9500
C341 C342 1.291(17)
C341 H34B 0.9500
C342 C343 1.322(16)
C342 H34C 0.9500
C343 C344 1.366(13)
C343 H34D 0.9500
C344 H34E 0.9500
P40 C401 1.809(11)
P40 C439 1.820(12)
P40 C433 1.854(11)
P41 C415 1.848(13)
P41 C427 1.914(13)
P41 C421 1.947(14)
N40 C407 1.246(12)
N40 C402 1.391(15)
N41 C414 1.233(13)
N41 C420 1.412(15)
C401 C402 1.406(13)
C401 C406 1.423(17)
C402 C403 1.307(15)
C403 C404 1.47(2)
C403 H40A 0.9500
C404 C405 1.437(16)
C404 H40B 0.9500
C405 C406 1.324(16)
C405 H40C 0.9500
C406 H40D 0.9500
C407 C408 1.471(16)
C407 H40E 0.9500
C408 C409 1.401(16)
C408 C413 1.403(18)
C409 C410 1.416(16)
C409 H40F 0.9500
C410 C414 1.416(15)
C410 C411 1.425(17)
C411 C412 1.403(16)
C411 H41A 0.9500
C412 C413 1.402(17)
C412 H41B 0.9500
C413 H41C 0.9500
C414 H41D 0.9500
C415 C420 1.425(16)
C415 C416 1.455(18)
C416 C417 1.29(2)
C416 H41E 0.9500
C417 C418 1.361(17)
C417 H41F 0.9500
C418 C419 1.430(19)
C418 H41G 0.9500
C419 C420 1.332(18)
C419 H41H 0.9500
C421 C422 1.372(18)
C421 C426 1.468(18)
C422 C423 1.26(2)
C422 H42A 0.9500
C423 C424 1.33(2)
C423 H42B 0.9500
C424 C425 1.45(2)
C424 H42C 0.9500
C425 C426 1.31(2)
C425 H42D 0.9500
C426 H42E 0.9500
C427 C432 1.40(2)
C427 C428 1.48(2)
C428 C429 1.512(19)
C428 H42F 0.9500
C429 C430 1.31(2)
C429 H42G 0.9500
C430 C431 1.29(2)
C430 H43A 0.9500
C431 C432 1.328(16)
C431 H43B 0.9500
C432 H43C 0.9500
C433 C434 1.437(18)
C433 C438 1.449(16)
C434 C435 1.369(14)
C434 H43D 0.9500
C435 C436 1.422(17)
C435 H43E 0.9500
C436 C437 1.385(19)
C436 H43F 0.9500
C437 C438 1.331(15)
C437 H43G 0.9500
C438 H43H 0.9500
C439 C440 1.456(14)
C439 C444 1.459(16)
C440 C441 1.403(18)
C440 H44A 0.9500
C441 C442 1.354(19)
C441 H44B 0.9500
C442 C443 1.388(17)
C442 H44C 0.9500
C443 C444 1.427(17)
C443 H44D 0.9500
C444 H44E 0.9500
P50 C539 1.792(15)
P50 C533 1.860(12)
P50 C501 1.884(14)
P51 C516 1.862(12)
P51 C521 1.889(14)
P51 C527 1.903(11)
N50 C507 1.271(16)
N50 C502 1.461(18)
N51 C514 1.211(14)
N51 C515 1.476(15)
C501 C506 1.46(2)
C501 C502 1.479(17)
C502 C503 1.40(2)
C503 C504 1.35(2)
C503 H50A 0.9500
C504 C505 1.283(19)
C504 H50B 0.9500
C505 C506 1.443(19)
C505 H50C 0.9500
C506 H50D 0.9500
C507 C508 1.473(19)
C507 H50E 0.9500
C508 C509 1.402(17)
C508 C513 1.403(18)
C509 C510 1.386(18)
C509 H50F 0.9500
C510 C514 1.378(16)
C510 C511 1.406(16)
C511 C512 1.404(17)
C511 H51A 0.9500
C512 C513 1.341(19)
C512 H51B 0.9500
C513 H51C 0.9500
C514 H51D 0.9500
C515 C520 1.378(16)
C515 C516 1.461(15)
C516 C517 1.441(18)
C517 C518 1.366(17)
C517 H51E 0.9500
C518 C519 1.395(17)
C518 H51F 0.9500
C519 C520 1.342(17)
C519 H51G 0.9500
C520 H52A 0.9500
C521 C522 1.353(18)
C521 C526 1.48(2)
C522 C523 1.328(19)
C522 H52B 0.9500
C523 C524 1.30(2)
C523 H52C 0.9500
C524 C525 1.37(2)
C524 H52D 0.9500
C525 C526 1.32(2)
C525 H52E 0.9500
C526 H52F 0.9500
C527 C532 1.340(17)
C527 C528 1.44(2)
C528 C529 1.530(18)
C528 H52G 0.9500
C529 C530 1.302(18)
C529 H52H 0.9500
C530 C531 1.35(2)
C530 H53A 0.9500
C531 C532 1.365(19)
C531 H53B 0.9500
C532 H53C 0.9500
C533 C538 1.45(2)
C533 C534 1.49(2)
C534 C535 1.512(18)
C534 H53D 0.9500
C535 C536 1.50(2)
C535 H53E 0.9500
C536 C537 1.39(2)
C536 H53F 0.9500
C537 C538 1.429(13)
C537 H53G 0.9500
C538 H53H 0.9500
C539 C540 1.342(18)
C539 C544 1.463(18)
C540 C541 1.48(2)
C540 H54A 0.9500
C541 C542 1.55(2)
C541 H54B 0.9500
C542 C543 1.50(2)
C542 H54C 0.9500
C543 C544 1.42(3)
C543 H54D 0.9500
C544 H54E 0.9500
P60 C633 1.811(13)
P60 C639 1.909(11)
P60 C601 1.917(11)
P61 C616 1.844(10)
P61 C627 1.862(11)
P61 C621 1.884(12)
N60 C607 1.241(15)
N60 C602 1.468(15)
N61 C614 1.271(14)
N61 C615 1.489(15)
C601 C606 1.359(17)
C601 C602 1.450(17)
C602 C603 1.286(14)
C603 C604 1.344(17)
C603 H60A 0.9500
C604 C605 1.361(17)
C604 H60B 0.9500
C605 C606 1.326(15)
C605 H60C 0.9500
C606 H60D 0.9500
C607 C608 1.428(16)
C607 H60E 0.9500
C608 C609 1.294(16)
C608 C613 1.382(15)
C609 C610 1.472(16)
C609 H60F 0.9500
C610 C611 1.364(15)
C610 C614 1.483(17)
C611 C612 1.337(16)
C611 H61A 0.9500
C612 C613 1.405(16)
C612 H61B 0.9500
C613 H61C 0.9500
C614 H61D 0.9500
C615 C620 1.323(14)
C615 C616 1.422(16)
C616 C617 1.392(15)
C617 C618 1.371(15)
C617 H61E 0.9500
C618 C619 1.339(17)
C618 H61F 0.9500
C619 C620 1.354(18)
C619 H61G 0.9500
C620 H62A 0.9500
C621 C622 1.341(16)
C621 C626 1.394(19)
C622 C623 1.331(18)
C622 H62B 0.9500
C623 C624 1.34(2)
C623 H62C 0.9500
C624 C625 1.31(2)
C624 H62D 0.9500
C625 C626 1.37(2)
C625 H62E 0.9500
C626 H62F 0.9500
C627 C632 1.369(14)
C627 C628 1.408(17)
C628 C629 1.378(15)
C628 H62G 0.9500
C629 C630 1.375(16)
C629 H62H 0.9500
C630 C631 1.34(2)
C630 H63A 0.9500
C631 C632 1.427(17)
C631 H63B 0.9500
C632 H63C 0.9500
C633 C634 1.321(15)
C633 C638 1.412(15)
C634 C635 1.413(19)
C634 H63D 0.9500
C635 C636 1.389(16)
C635 H63E 0.9500
C636 C637 1.378(17)
C636 H63F 0.9500
C637 C638 1.41(2)
C637 H63G 0.9500
C638 H63H 0.9500
C639 C644 1.460(17)
C639 C640 1.466(19)
C640 C641 1.305(17)
C640 H64A 0.9500
C641 C642 1.321(18)
C641 H64B 0.9500
C642 C643 1.375(19)
C642 H64C 0.9500
C643 C644 1.336(15)
C643 H64D 0.9500
C644 H64E 0.9500
P400 F41 1.660(10)
P400 F45 1.661(13)
P400 F42 1.675(11)
P400 F44 1.691(12)
P400 F40 1.699(13)
P400 F43 1.754(10)
P500 F54 1.472(17)
P500 F51 1.584(16)
P500 F52 1.587(14)
P500 F50 1.595(16)
P500 F53 1.649(18)
P500 F55 1.97(2)
P50' F54' 1.34(2)
P50' F50' 1.43(2)
P50' F51' 1.56(2)
P50' F52' 1.60(2)
P50' F53' 1.66(2)
P50' F55' 1.78(3)
P200 F20 1.593(8)
P200 F25 1.600(8)
P200 F21 1.603(8)
P200 F22 1.644(9)
P200 F24 1.645(8)
P200 F23 1.647(8)
P300 F33 1.595(8)
P300 F31 1.644(11)
P300 F30 1.661(15)
P300 F34 1.671(12)
P300 F32 1.715(9)
P300 F35 1.745(12)
P100 F12 1.516(12)
P100 F14 1.521(17)
P100 F15 1.527(13)
P100 F13 1.542(13)
P100 F10 1.74(2)
P10' F14' 1.487(12)
P10' F15' 1.548(11)
P10' F12' 1.604(15)
P10' F13' 1.679(15)
P10' F10' 1.71(3)
P10' F11' 2.23(3)
C900 C901 1.32(4)
C900 H90J 0.9800
C900 H90K 0.9800
C900 H90L 0.9800
C901 C902 1.57(4)
C901 H90A 0.9900
C901 H90B 0.9900
C902 C903 1.48(4)
C902 H90C 0.9900
C902 H90D 0.9900
C903 C904 1.37(3)
C903 H90E 0.9900
C903 H90F 0.9900
C904 H90G 0.9800
C904 H90H 0.9800
C904 H90I 0.9800
C910 C911 1.520(15)
C910 H91J 0.9800
C910 H91K 0.9800
C910 H91L 0.9800
C911 C912 1.537(17)
C911 H91A 0.9900
C911 H91B 0.9900
C912 C913 1.540(16)
C912 H91C 0.9900
C912 H91D 0.9900
C913 C914 1.558(18)
C913 H91E 0.9900
C913 H91F 0.9900
C914 H91G 0.9800
C914 H91H 0.9800
C914 H91I 0.9800
